data_4301839
loop_
_publ_author_name
'Binbin Zhou'
'Mark S. Denning'
'Thomas A. D. Chapman'
'Jose M. Goicoechea'

_publ_section_title
;
Coupling Reactions of Functionalized Zintl Ions [E9Cd(C6H5)]3- (E = Sn,
Pb) with Tributyltinhydride: Synthesis and Isolation of
{Sn9CdSn[(CH2)3CH3]3}3-
;
_journal_name_full 'Inorganic Chemistry'
_journal_page_first 2899
_journal_page_last 2907
_journal_paper_doi 10.1021/ic8022826
_journal_volume 48
_journal_year 2009
_chemical_formula_moiety '6(C18 H36 K N2 O6), 2(C6 H5 Cd Pb9), 2(C2 H8 N2), C7 H8'
_chemical_formula_sum 'C131 H250 Cd2 K6 N16 O36 Pb18'
_chemical_formula_weight 6814.29
_chemical_melting_point ?
_chemical_name_systematic
; 
[K-(2,2,2-crypt)]6[Pb9Cd(C6H5)]*2en*tol
;
_space_group_IT_number 2
_symmetry_cell_setting triclinic
_symmetry_space_group_name_Hall '-P 1'
_symmetry_space_group_name_H-M 'P -1'
_atom_sites_solution_hydrogens geom
_atom_sites_solution_primary direct
_atom_sites_solution_secondary difmap
_audit_creation_method SHELXL-97
_cell_angle_alpha 88.0220(3)
_cell_angle_beta 74.9160(2)
_cell_angle_gamma 89.5042(2)
_cell_formula_units_Z 2
_cell_length_a 15.88960(10)
_cell_length_b 22.63420(10)
_cell_length_c 27.7421(2)
_cell_measurement_reflns_used 226464
_cell_measurement_temperature 150(2)
_cell_measurement_theta_max 27.485
_cell_measurement_theta_min 5.097
_cell_volume 9627.89(10)
_computing_cell_refinement
;
KappaCCD software "DENZO" (Otwinowski & Minor, 1996)
;
_computing_data_collection
;
KappaCCD software "Collect" (Nonius, 2000)
;
_computing_data_reduction
;
KappaCCD software "DENZO" (Otwinowski & Minor, 1996)
;
_computing_molecular_graphics 'WinGX (Farrugia, 2005)'
_computing_publication_material 'XCIF (Sheldrick, 2001)'
_computing_structure_refinement 'SHELXL-97 (Sheldrick, 1997)'
_computing_structure_solution 'SHELXS-97 (Sheldrick, 1990)'
_diffrn_ambient_temperature 150(2)
_diffrn_detector_area_resol_mean 9
_diffrn_measured_fraction_theta_full 0.989
_diffrn_measured_fraction_theta_max 0.989
_diffrn_measurement_device_type 'Nonius KappaCCD'
_diffrn_measurement_method 'omega scans'
_diffrn_radiation_monochromator graphite
_diffrn_radiation_source 'fine-focus sealed tube'
_diffrn_radiation_type MoK\a
_diffrn_radiation_wavelength 0.71073
_diffrn_reflns_av_R_equivalents 0.0485
_diffrn_reflns_av_sigmaI/netI 0.0600
_diffrn_reflns_limit_h_max 18
_diffrn_reflns_limit_h_min -18
_diffrn_reflns_limit_k_max 26
_diffrn_reflns_limit_k_min -26
_diffrn_reflns_limit_l_max 32
_diffrn_reflns_limit_l_min -32
_diffrn_reflns_number 62371
_diffrn_reflns_theta_full 25.00
_diffrn_reflns_theta_max 25.00
_diffrn_reflns_theta_min 5.12
_exptl_absorpt_coefficient_mu 16.078
_exptl_absorpt_correction_T_max 0.2962
_exptl_absorpt_correction_T_min 0.0708
_exptl_absorpt_correction_type multi-scan
_exptl_absorpt_process_details 'DENZO/SCALEPACK (Otwinowski & Minor, 1997)'
_exptl_crystal_colour 'dark red-black'
_exptl_crystal_density_diffrn 2.351
_exptl_crystal_density_meas ?
_exptl_crystal_density_method .
_exptl_crystal_description rod
_exptl_crystal_F_000 6244
_exptl_crystal_size_max 0.35
_exptl_crystal_size_mid 0.15
_exptl_crystal_size_min 0.10
_refine_diff_density_max 3.015
_refine_diff_density_min -3.281
_refine_diff_density_rms 0.281
_refine_ls_extinction_method none
_refine_ls_goodness_of_fit_ref 1.025
_refine_ls_hydrogen_treatment constr
_refine_ls_matrix_type full
_refine_ls_number_parameters 1873
_refine_ls_number_reflns 33535
_refine_ls_number_restraints 40
_refine_ls_restrained_S_all 1.028
_refine_ls_R_factor_all 0.0660
_refine_ls_R_factor_gt 0.0456
_refine_ls_shift/su_max 0.011
_refine_ls_shift/su_mean 0.000
_refine_ls_structure_factor_coef Fsqd
_refine_ls_weighting_details 'calc w=1/[\s^2^(Fo^2^)+(0.0784P)^2^+0.0000P] where P=(Fo^2^+2Fc^2^)/3'
_refine_ls_weighting_scheme calc
_refine_ls_wR_factor_gt 0.1174
_refine_ls_wR_factor_ref 0.1248
_reflns_number_gt 26096
_reflns_number_total 33535
_reflns_threshold_expression >2sigma(I)
_cod_data_source_file ic8022826_si_001_2.cif
_cod_data_source_block 2
_cod_depositor_comments
;
The following automatic conversions were performed:
'_symmetry_cell_setting' value 'Triclinic' changed to 'triclinic'
according to '/home/saulius/struct/CIF-dictionaries/cif_core.dic'
dictionary named 'cif_core.dic' version 2.4.1 from 2010-06-29.

Automatic conversion script
Id: cif_fix_enum 1527 2010-12-29 10:47:43Z saulius 

The following automatic conversions were performed:

'_chemical_melting_point' value 'not measured' was changed to '?' -
the value is undefined or not given.

Automatic conversion script
Id: cif_fix_values 1646 2011-03-28 12:23:43Z adriana 
;
_cod_original_cell_volume 9627.90(10)
_cod_database_code 4301839

loop_
_symmetry_equiv_pos_as_xyz
'x, y, z'
'-x, -y, -z'

loop_
_atom_site_label
_atom_site_type_symbol
_atom_site_fract_x
_atom_site_fract_y
_atom_site_fract_z
_atom_site_U_iso_or_equiv
_atom_site_adp_type
_atom_site_occupancy
_atom_site_symmetry_multiplicity
_atom_site_calc_flag
_atom_site_refinement_flags
_atom_site_disorder_assembly
_atom_site_disorder_group
Cd1 Cd 0.23781(5) 0.14499(4) 0.64705(3) 0.0326(2) Uani 1 1 d . . .
Pb1 Pb 0.08203(2) 0.377798(19) 0.579720(16) 0.02919(10) Uani 1 1 d . . .
Pb2 Pb -0.00904(2) 0.269692(19) 0.638712(16) 0.02885(10) Uani 1 1 d . . .
Pb3 Pb 0.14522(3) 0.351402(19) 0.674020(16) 0.03001(11) Uani 1 1 d . . .
Pb4 Pb 0.27494(2) 0.342520(18) 0.559321(15) 0.02564(10) Uani 1 1 d . . .
Pb5 Pb 0.13139(2) 0.262760(19) 0.522774(15) 0.02568(10) Uani 1 1 d . . .
Pb6 Pb 0.10210(3) 0.22156(2) 0.705727(15) 0.03031(11) Uani 1 1 d . . .
Pb7 Pb 0.30289(2) 0.267830(18) 0.650275(15) 0.02523(10) Uani 1 1 d . . .
Pb8 Pb 0.29388(2) 0.208233(18) 0.546861(15) 0.02461(10) Uani 1 1 d . . .
Pb9 Pb 0.09463(2) 0.158529(18) 0.597788(16) 0.02685(10) Uani 1 1 d . . .
C1 C 0.2825(6) 0.0573(5) 0.6646(4) 0.032(3) Uani 1 1 d . . .
C2 C 0.2994(7) 0.0138(5) 0.6282(5) 0.035(3) Uani 1 1 d . . .
H2 H 0.2905 0.0234 0.5963 0.042 Uiso 1 1 calc R . .
C3 C 0.3287(9) -0.0422(6) 0.6370(6) 0.053(4) Uani 1 1 d . . .
H3 H 0.3378 -0.0706 0.6117 0.063 Uiso 1 1 calc R . .
C4 C 0.3443(8) -0.0566(5) 0.6820(6) 0.047(3) Uani 1 1 d . . .
H4 H 0.3663 -0.0946 0.6879 0.056 Uiso 1 1 calc R . .
C5 C 0.3281(7) -0.0155(6) 0.7190(5) 0.045(3) Uani 1 1 d . . .
H5 H 0.3388 -0.0257 0.7504 0.054 Uiso 1 1 calc R . .
C6 C 0.2966(7) 0.0400(5) 0.7114(5) 0.037(3) Uani 1 1 d . . .
H6 H 0.2843 0.0670 0.7378 0.044 Uiso 1 1 calc R . .
Cd1A Cd 0.27626(5) 0.75933(4) 0.01965(3) 0.0331(2) Uani 1 1 d . . .
Pb1A Pb 0.35698(3) 0.77317(2) -0.211946(16) 0.03675(12) Uani 1 1 d . . .
Pb2A Pb 0.17852(3) 0.773392(19) -0.134181(16) 0.02960(11) Uani 1 1 d . . .
Pb3A Pb 0.33150(2) 0.873241(18) -0.138353(15) 0.02639(10) Uani 1 1 d . . .
Pb4A Pb 0.47996(2) 0.765724(19) -0.143958(15) 0.02619(10) Uani 1 1 d . . .
Pb5A Pb 0.32288(3) 0.664325(19) -0.140601(16) 0.03123(11) Uani 1 1 d . . .
Pb6A Pb 0.19336(2) 0.840018(19) -0.041452(15) 0.02806(10) Uani 1 1 d . . .
Pb7A Pb 0.40473(2) 0.836492(19) -0.050146(15) 0.02641(10) Uani 1 1 d . . .
Pb8A Pb 0.40072(3) 0.686190(19) -0.052017(16) 0.02968(11) Uani 1 1 d . . .
Pb9A Pb 0.18705(2) 0.693304(19) -0.043845(15) 0.02758(10) Uani 1 1 d . . .
C1A C 0.2425(6) 0.7541(5) 0.1015(4) 0.024(2) Uani 1 1 d . . .
C2A C 0.2976(7) 0.7313(5) 0.1291(4) 0.030(3) Uani 1 1 d . . .
H2A H 0.3533 0.7168 0.1120 0.035 Uiso 1 1 calc R . .
C3A C 0.2732(8) 0.7291(5) 0.1815(4) 0.038(3) Uani 1 1 d . . .
H3A H 0.3136 0.7148 0.1991 0.045 Uiso 1 1 calc R . .
C4A C 0.1922(8) 0.7473(5) 0.2077(4) 0.037(3) Uani 1 1 d . . .
H4A H 0.1746 0.7435 0.2431 0.044 Uiso 1 1 calc R . .
C5A C 0.1379(7) 0.7708(5) 0.1816(4) 0.036(3) Uani 1 1 d . . .
H5A H 0.0822 0.7845 0.1995 0.043 Uiso 1 1 calc R . .
C6A C 0.1605(7) 0.7754(5) 0.1303(4) 0.031(3) Uani 1 1 d . . .
H6A H 0.1209 0.7931 0.1137 0.037 Uiso 1 1 calc R . .
K1 K 0.86310(14) 0.54124(10) 0.83905(8) 0.0251(5) Uani 1 1 d . . .
K2 K 0.62161(13) 0.51469(10) 0.66762(8) 0.0241(5) Uani 1 1 d . . .
K3 K 0.72841(14) 0.79999(11) 0.09277(8) 0.0273(5) Uani 1 1 d . . .
K4 K 0.88268(13) 0.97093(10) 0.83732(8) 0.0230(5) Uani 1 1 d . . .
K5 K 0.35168(14) -0.01064(10) 0.34562(8) 0.0260(5) Uani 1 1 d . . .
K6 K 0.74085(13) 0.32118(10) 0.43704(8) 0.0225(5) Uani 1 1 d . . .
N11 N 0.9056(6) 0.4201(4) 0.8694(4) 0.035(2) Uani 1 1 d . . .
N12 N 0.8199(5) 0.6634(4) 0.8060(3) 0.0240(19) Uani 1 1 d . . .
N21 N 0.6853(6) 0.3885(4) 0.6642(3) 0.029(2) Uani 1 1 d . . .
N22 N 0.5583(6) 0.6412(4) 0.6706(3) 0.033(2) Uani 1 1 d . . .
N31 N 0.5564(6) 0.8165(4) 0.0778(3) 0.036(2) Uani 1 1 d . . .
N32 N 0.8986(5) 0.7825(4) 0.1122(3) 0.033(2) Uani 1 1 d . . .
N41 N 0.7282(5) 1.0135(4) 0.9170(3) 0.031(2) Uani 1 1 d . . .
N42 N 1.0422(5) 0.9266(4) 0.7636(3) 0.029(2) Uani 1 1 d . . .
N51 N 0.2767(6) 0.1086(4) 0.3837(3) 0.034(2) Uani 1 1 d . . .
N52 N 0.4258(5) -0.1298(4) 0.3060(3) 0.027(2) Uani 1 1 d . . .
N61 N 0.8656(5) 0.4133(4) 0.3992(3) 0.028(2) Uani 1 1 d . . .
N62 N 0.6187(5) 0.2275(4) 0.4732(4) 0.034(2) Uani 1 1 d . . .
O11 O 0.7442(5) 0.4841(4) 0.9198(3) 0.042(2) Uani 1 1 d . . .
O12 O 0.6945(5) 0.5889(3) 0.8806(3) 0.0338(18) Uani 1 1 d . . .
O13 O 0.8901(4) 0.4517(3) 0.7679(3) 0.0256(16) Uani 1 1 d . . .
O14 O 0.8799(4) 0.5710(3) 0.7346(3) 0.0274(17) Uani 1 1 d . . .
O15 O 1.0209(5) 0.5207(4) 0.8649(3) 0.043(2) Uani 1 1 d . . .
O16 O 0.9634(5) 0.6374(3) 0.8519(3) 0.040(2) Uani 1 1 d . . .
O21 O 0.5251(4) 0.4244(3) 0.6381(3) 0.0303(17) Uani 1 1 d . . .
O22 O 0.4524(5) 0.5399(4) 0.6590(3) 0.037(2) Uani 1 1 d . . .
O23 O 0.7898(4) 0.4871(3) 0.6071(3) 0.0308(18) Uani 1 1 d . . .
O24 O 0.7169(5) 0.5996(4) 0.6010(3) 0.040(2) Uani 1 1 d . . .
O25 O 0.6374(5) 0.4557(4) 0.7544(3) 0.038(2) Uani 1 1 d . . .
O26 O 0.6022(4) 0.5780(3) 0.7564(3) 0.0331(18) Uani 1 1 d . . .
O31 O 0.5850(5) 0.7677(4) 0.1703(3) 0.047(2) Uani 1 1 d . . .
O32 O 0.7420(5) 0.7070(4) 0.1582(3) 0.043(2) Uani 1 1 d . . .
O33 O 0.6542(5) 0.9107(4) 0.0931(3) 0.045(2) Uani 1 1 d . . .
O34 O 0.8099(5) 0.8992(4) 0.1194(3) 0.042(2) Uani 1 1 d . . .
O35 O 0.6961(5) 0.7724(4) 0.0049(3) 0.045(2) Uani 1 1 d . . .
O36 O 0.8637(4) 0.7638(4) 0.0136(3) 0.039(2) Uani 1 1 d . . .
O41 O 0.7186(4) 0.9171(3) 0.8512(3) 0.0332(18) Uani 1 1 d . . .
O42 O 0.8719(4) 0.8639(3) 0.7905(3) 0.0268(16) Uani 1 1 d . . .
O43 O 0.8827(5) 0.9535(4) 0.9399(3) 0.039(2) Uani 1 1 d . . .
O44 O 1.0418(5) 0.9779(4) 0.8619(3) 0.0368(19) Uani 1 1 d . . .
O45 O 0.8142(4) 1.0786(3) 0.8242(3) 0.0317(18) Uani 1 1 d . . .
O46 O 0.9492(4) 1.0315(3) 0.7451(3) 0.0309(17) Uani 1 1 d . . .
O51 O 0.1717(4) 0.0037(3) 0.3838(3) 0.0287(17) Uani 1 1 d . . .
O52 O 0.2394(4) -0.1033(3) 0.3344(3) 0.0262(16) Uani 1 1 d . . .
O53 O 0.3860(5) 0.0321(3) 0.4310(3) 0.0376(19) Uani 1 1 d . . .
O54 O 0.4356(4) -0.0871(3) 0.4043(3) 0.0334(18) Uani 1 1 d . . .
O55 O 0.3759(5) 0.0924(4) 0.2813(3) 0.0367(19) Uani 1 1 d . . .
O56 O 0.4601(5) -0.0167(3) 0.2495(3) 0.0345(19) Uani 1 1 d . . .
O61 O 0.8358(5) 0.3183(4) 0.3362(3) 0.0376(19) Uani 1 1 d . . .
O62 O 0.6821(5) 0.2531(3) 0.3680(3) 0.0340(18) Uani 1 1 d . . .
O63 O 0.6825(5) 0.4379(3) 0.4499(3) 0.0313(17) Uani 1 1 d . . .
O64 O 0.5869(4) 0.3473(4) 0.5086(3) 0.038(2) Uani 1 1 d . . .
O65 O 0.8701(4) 0.3394(3) 0.4865(3) 0.0299(17) Uani 1 1 d . . .
O66 O 0.7830(4) 0.2321(3) 0.4975(3) 0.0279(17) Uani 1 1 d . . .
C101 C 0.8436(8) 0.4039(5) 0.9181(5) 0.044(3) Uani 1 1 d . . .
H10K H 0.8640 0.4224 0.9448 0.052 Uiso 1 1 calc R . .
H10L H 0.8462 0.3605 0.9235 0.052 Uiso 1 1 calc R . .
C102 C 0.7508(9) 0.4209(7) 0.9238(5) 0.055(4) Uani 1 1 d . . .
H10Q H 0.7288 0.4028 0.8974 0.066 Uiso 1 1 calc R . .
H10R H 0.7148 0.4063 0.9567 0.066 Uiso 1 1 calc R . .
C103 C 0.6569(7) 0.5028(6) 0.9348(5) 0.045(3) Uani 1 1 d . . .
H10G H 0.6301 0.4893 0.9698 0.055 Uiso 1 1 calc R . .
H10H H 0.6231 0.4859 0.9132 0.055 Uiso 1 1 calc R . .
C104 C 0.6561(8) 0.5675(6) 0.9307(4) 0.044(3) Uani 1 1 d . . .
H10M H 0.5952 0.5817 0.9415 0.053 Uiso 1 1 calc R . .
H10N H 0.6886 0.5837 0.9532 0.053 Uiso 1 1 calc R . .
C105 C 0.6829(7) 0.6507(6) 0.8743(5) 0.041(3) Uani 1 1 d . . .
H10I H 0.7089 0.6720 0.8975 0.050 Uiso 1 1 calc R . .
H10J H 0.6198 0.6599 0.8826 0.050 Uiso 1 1 calc R . .
C106 C 0.7243(7) 0.6714(5) 0.8222(5) 0.036(3) Uani 1 1 d . . .
H10A H 0.6976 0.6499 0.7994 0.043 Uiso 1 1 calc R . .
H10B H 0.7110 0.7139 0.8188 0.043 Uiso 1 1 calc R . .
C107 C 0.8914(8) 0.3795(6) 0.8317(4) 0.040(3) Uani 1 1 d . . .
H10O H 0.9147 0.3401 0.8379 0.048 Uiso 1 1 calc R . .
H10P H 0.8279 0.3752 0.8359 0.048 Uiso 1 1 calc R . .
C108 C 0.9325(7) 0.3991(5) 0.7798(4) 0.037(3) Uani 1 1 d . . .
H10C H 0.9951 0.4071 0.7758 0.044 Uiso 1 1 calc R . .
H10D H 0.9275 0.3676 0.7568 0.044 Uiso 1 1 calc R . .
C109 C 0.9279(7) 0.4720(5) 0.7168(4) 0.032(3) Uani 1 1 d . . .
H10E H 0.9282 0.4394 0.6938 0.039 Uiso 1 1 calc R . .
H10F H 0.9888 0.4850 0.7127 0.039 Uiso 1 1 calc R . .
C110 C 0.8748(7) 0.5220(5) 0.7051(4) 0.029(3) Uani 1 1 d . . .
H11A H 0.8959 0.5338 0.6693 0.035 Uiso 1 1 calc R . .
H11B H 0.8133 0.5094 0.7114 0.035 Uiso 1 1 calc R . .
C111 C 0.8331(8) 0.6206(5) 0.7225(4) 0.035(3) Uani 1 1 d . . .
H11E H 0.7700 0.6117 0.7312 0.041 Uiso 1 1 calc R . .
H11F H 0.8525 0.6302 0.6862 0.041 Uiso 1 1 calc R . .
C112 C 0.8500(8) 0.6728(5) 0.7516(5) 0.037(3) Uani 1 1 d . . .
H11G H 0.9134 0.6810 0.7425 0.045 Uiso 1 1 calc R . .
H11H H 0.8205 0.7081 0.7417 0.045 Uiso 1 1 calc R . .
C113 C 0.9941(8) 0.4178(5) 0.8732(5) 0.045(3) Uani 1 1 d . . .
H11O H 1.0331 0.4142 0.8392 0.054 Uiso 1 1 calc R . .
H11P H 1.0013 0.3816 0.8928 0.054 Uiso 1 1 calc R . .
C114 C 1.0226(9) 0.4693(5) 0.8964(5) 0.049(3) Uani 1 1 d . . .
H11I H 0.9830 0.4749 0.9300 0.058 Uiso 1 1 calc R . .
H11J H 1.0823 0.4627 0.9001 0.058 Uiso 1 1 calc R . .
C115 C 1.0577(9) 0.5717(6) 0.8810(6) 0.057(4) Uani 1 1 d . . .
H11M H 1.1191 0.5638 0.8809 0.068 Uiso 1 1 calc R . .
H11N H 1.0250 0.5808 0.9154 0.068 Uiso 1 1 calc R . .
C116 C 1.0535(8) 0.6227(6) 0.8470(5) 0.048(4) Uani 1 1 d . . .
H11Q H 1.0844 0.6569 0.8557 0.058 Uiso 1 1 calc R . .
H11R H 1.0820 0.6126 0.8121 0.058 Uiso 1 1 calc R . .
C117 C 0.9573(8) 0.6931(5) 0.8261(5) 0.043(3) Uani 1 1 d . . .
H11K H 0.9888 0.6908 0.7904 0.051 Uiso 1 1 calc R . .
H11L H 0.9837 0.7250 0.8409 0.051 Uiso 1 1 calc R . .
C118 C 0.8624(8) 0.7058(5) 0.8313(5) 0.039(3) Uani 1 1 d . . .
H11C H 0.8315 0.7052 0.8673 0.047 Uiso 1 1 calc R . .
H11D H 0.8567 0.7460 0.8174 0.047 Uiso 1 1 calc R . .
C201 C 0.6386(7) 0.3532(5) 0.6350(4) 0.030(3) Uani 1 1 d . . .
H20E H 0.6627 0.3628 0.5990 0.036 Uiso 1 1 calc R . .
H20F H 0.6489 0.3107 0.6408 0.036 Uiso 1 1 calc R . .
C202 C 0.5433(7) 0.3647(5) 0.6488(5) 0.041(3) Uani 1 1 d . . .
H20M H 0.5147 0.3384 0.6300 0.049 Uiso 1 1 calc R . .
H20N H 0.5190 0.3555 0.6849 0.049 Uiso 1 1 calc R . .
C203 C 0.4328(7) 0.4360(6) 0.6538(5) 0.047(3) Uani 1 1 d . . .
H20Q H 0.4124 0.4345 0.6907 0.057 Uiso 1 1 calc R . .
H20R H 0.4004 0.4059 0.6407 0.057 Uiso 1 1 calc R . .
C204 C 0.4172(7) 0.4967(6) 0.6335(5) 0.045(3) Uani 1 1 d . . .
H20G H 0.4455 0.4999 0.5973 0.054 Uiso 1 1 calc R . .
H20H H 0.3539 0.5034 0.6386 0.054 Uiso 1 1 calc R . .
C205 C 0.4365(9) 0.5986(6) 0.6430(5) 0.048(3) Uani 1 1 d . . .
H20I H 0.3738 0.6034 0.6449 0.057 Uiso 1 1 calc R . .
H20J H 0.4697 0.6055 0.6077 0.057 Uiso 1 1 calc R . .
C206 C 0.4627(7) 0.6422(6) 0.6741(5) 0.040(3) Uani 1 1 d . . .
H20K H 0.4301 0.6345 0.7094 0.048 Uiso 1 1 calc R . .
H20L H 0.4464 0.6821 0.6640 0.048 Uiso 1 1 calc R . .
C207 C 0.7801(7) 0.3873(5) 0.6409(5) 0.041(3) Uani 1 1 d . . .
H20A H 0.7977 0.3463 0.6316 0.050 Uiso 1 1 calc R . .
H20B H 0.8111 0.3992 0.6657 0.050 Uiso 1 1 calc R . .
C208 C 0.8071(7) 0.4270(6) 0.5956(5) 0.044(3) Uani 1 1 d . . .
H20O H 0.8703 0.4219 0.5803 0.053 Uiso 1 1 calc R . .
H20P H 0.7755 0.4156 0.5709 0.053 Uiso 1 1 calc R . .
C209 C 0.8184(7) 0.5261(6) 0.5644(4) 0.039(3) Uani 1 1 d . . .
H20C H 0.7845 0.5185 0.5399 0.047 Uiso 1 1 calc R . .
H20D H 0.8807 0.5186 0.5482 0.047 Uiso 1 1 calc R . .
C210 C 0.8067(7) 0.5886(6) 0.5795(4) 0.038(3) Uani 1 1 d . . .
H21G H 0.8405 0.5964 0.6039 0.045 Uiso 1 1 calc R . .
H21H H 0.8284 0.6154 0.5499 0.045 Uiso 1 1 calc R . .
C211 C 0.7031(8) 0.6612(6) 0.6080(5) 0.045(3) Uani 1 1 d . . .
H21M H 0.7290 0.6836 0.5764 0.054 Uiso 1 1 calc R . .
H21N H 0.7311 0.6745 0.6338 0.054 Uiso 1 1 calc R . .
C212 C 0.6048(9) 0.6722(6) 0.6246(5) 0.050(3) Uani 1 1 d . . .
H21O H 0.5949 0.7151 0.6289 0.060 Uiso 1 1 calc R . .
H21P H 0.5790 0.6605 0.5975 0.060 Uiso 1 1 calc R . .
C213 C 0.6706(9) 0.3629(5) 0.7148(4) 0.043(3) Uani 1 1 d . . .
H21I H 0.7076 0.3272 0.7135 0.052 Uiso 1 1 calc R . .
H21J H 0.6091 0.3499 0.7264 0.052 Uiso 1 1 calc R . .
C214 C 0.6893(9) 0.4035(5) 0.7530(5) 0.044(3) Uani 1 1 d . . .
H21K H 0.6752 0.3832 0.7863 0.053 Uiso 1 1 calc R . .
H21L H 0.7519 0.4141 0.7438 0.053 Uiso 1 1 calc R . .
C215 C 0.6384(8) 0.4917(6) 0.7964(4) 0.041(3) Uani 1 1 d . . .
H21C H 0.6976 0.5079 0.7922 0.050 Uiso 1 1 calc R . .
H21D H 0.6230 0.4671 0.8276 0.050 Uiso 1 1 calc R . .
C216 C 0.5765(8) 0.5398(6) 0.7996(4) 0.041(3) Uani 1 1 d . . .
H21Q H 0.5177 0.5236 0.8022 0.049 Uiso 1 1 calc R . .
H21R H 0.5739 0.5623 0.8299 0.049 Uiso 1 1 calc R . .
C217 C 0.5468(7) 0.6298(5) 0.7608(4) 0.035(3) Uani 1 1 d U . .
H21A H 0.5512 0.6524 0.7900 0.042 Uiso 1 1 calc R . .
H21B H 0.4854 0.6176 0.7658 0.042 Uiso 1 1 calc R . .
C218 C 0.5750(7) 0.6676(5) 0.7142(4) 0.034(3) Uani 1 1 d U . .
H21E H 0.5442 0.7060 0.7196 0.041 Uiso 1 1 calc R . .
H21F H 0.6382 0.6756 0.7076 0.041 Uiso 1 1 calc R . .
C301 C 0.4913(7) 0.8157(5) 0.1267(4) 0.038(3) Uani 1 1 d . . .
H30I H 0.4324 0.8136 0.1211 0.046 Uiso 1 1 calc R . .
H30J H 0.4954 0.8533 0.1432 0.046 Uiso 1 1 calc R . .
C302 C 0.5020(7) 0.7654(6) 0.1610(5) 0.043(3) Uani 1 1 d . . .
H30G H 0.4564 0.7675 0.1929 0.052 Uiso 1 1 calc R . .
H30H H 0.4953 0.7275 0.1456 0.052 Uiso 1 1 calc R . .
C303 C 0.5980(9) 0.7225(6) 0.2062(5) 0.052(4) Uani 1 1 d . . .
H30M H 0.5805 0.6834 0.1972 0.062 Uiso 1 1 calc R . .
H30N H 0.5618 0.7313 0.2400 0.062 Uiso 1 1 calc R . .
C304 C 0.6933(9) 0.7219(7) 0.2056(5) 0.057(4) Uani 1 1 d . . .
H30Q H 0.7110 0.7613 0.2139 0.069 Uiso 1 1 calc R . .
H30R H 0.7035 0.6926 0.2309 0.069 Uiso 1 1 calc R . .
C305 C 0.8302(8) 0.6894(6) 0.1563(5) 0.045(3) Uani 1 1 d . . .
H30O H 0.8534 0.6661 0.1261 0.054 Uiso 1 1 calc R . .
H30P H 0.8299 0.6636 0.1859 0.054 Uiso 1 1 calc R . .
C306 C 0.8897(8) 0.7418(6) 0.1551(5) 0.047(3) Uani 1 1 d . . .
H30K H 0.8672 0.7640 0.1859 0.056 Uiso 1 1 calc R . .
H30L H 0.9483 0.7267 0.1554 0.056 Uiso 1 1 calc R . .
C307 C 0.5569(8) 0.8732(6) 0.0501(5) 0.042(3) Uani 1 1 d . . .
H30E H 0.4986 0.8798 0.0442 0.051 Uiso 1 1 calc R . .
H30F H 0.5996 0.8710 0.0171 0.051 Uiso 1 1 calc R . .
C308 C 0.5790(7) 0.9240(6) 0.0763(4) 0.037(3) Uani 1 1 d . . .
H30A H 0.5900 0.9593 0.0535 0.045 Uiso 1 1 calc R . .
H30B H 0.5296 0.9329 0.1052 0.045 Uiso 1 1 calc R . .
C309 C 0.6949(7) 0.9598(5) 0.1087(5) 0.037(3) Uani 1 1 d . . .
H30C H 0.6500 0.9886 0.1249 0.045 Uiso 1 1 calc R . .
H30D H 0.7345 0.9799 0.0793 0.045 Uiso 1 1 calc R . .
C310 C 0.7447(7) 0.9388(5) 0.1442(5) 0.038(3) Uani 1 1 d . . .
H31Q H 0.7719 0.9728 0.1559 0.045 Uiso 1 1 calc R . .
H31R H 0.7053 0.9186 0.1735 0.045 Uiso 1 1 calc R . .
C311 C 0.8625(8) 0.8781(6) 0.1514(5) 0.043(3) Uani 1 1 d . . .
H31M H 0.8258 0.8558 0.1805 0.051 Uiso 1 1 calc R . .
H31N H 0.8889 0.9119 0.1638 0.051 Uiso 1 1 calc R . .
C312 C 0.9316(7) 0.8393(6) 0.1230(5) 0.047(3) Uani 1 1 d . . .
H31I H 0.9615 0.8599 0.0911 0.057 Uiso 1 1 calc R . .
H31J H 0.9752 0.8321 0.1423 0.057 Uiso 1 1 calc R . .
C313 C 0.5448(7) 0.7656(6) 0.0494(4) 0.038(3) Uani 1 1 d . . .
H31E H 0.4852 0.7666 0.0446 0.045 Uiso 1 1 calc R . .
H31F H 0.5503 0.7291 0.0690 0.045 Uiso 1 1 calc R . .
C314 C 0.6099(7) 0.7635(6) -0.0010(4) 0.042(3) Uani 1 1 d . . .
H31C H 0.6066 0.7247 -0.0158 0.051 Uiso 1 1 calc R . .
H31D H 0.5963 0.7948 -0.0237 0.051 Uiso 1 1 calc R . .
C315 C 0.7639(8) 0.7587(6) -0.0369(4) 0.043(3) Uani 1 1 d . . .
H31A H 0.7500 0.7741 -0.0678 0.052 Uiso 1 1 calc R . .
H31B H 0.7711 0.7153 -0.0391 0.052 Uiso 1 1 calc R . .
C316 C 0.8459(8) 0.7861(7) -0.0320(4) 0.049(4) Uani 1 1 d . . .
H31O H 0.8948 0.7763 -0.0609 0.059 Uiso 1 1 calc R . .
H31P H 0.8396 0.8297 -0.0312 0.059 Uiso 1 1 calc R . .
C317 C 0.9452(7) 0.7827(6) 0.0193(5) 0.045(3) Uani 1 1 d . . .
H31K H 0.9466 0.8264 0.0198 0.054 Uiso 1 1 calc R . .
H31L H 0.9926 0.7697 -0.0092 0.054 Uiso 1 1 calc R . .
C318 C 0.9585(7) 0.7569(6) 0.0669(5) 0.042(3) Uani 1 1 d . . .
H31G H 1.0195 0.7638 0.0678 0.050 Uiso 1 1 calc R . .
H31H H 0.9491 0.7137 0.0679 0.050 Uiso 1 1 calc R . .
C401 C 0.6474(7) 0.9826(5) 0.9138(5) 0.036(3) Uani 1 1 d . . .
H40I H 0.6033 0.9851 0.9463 0.043 Uiso 1 1 calc R . .
H40J H 0.6236 1.0033 0.8882 0.043 Uiso 1 1 calc R . .
C402 C 0.6613(7) 0.9192(6) 0.9009(4) 0.041(3) Uani 1 1 d . . .
H40G H 0.6880 0.8980 0.9251 0.049 Uiso 1 1 calc R . .
H40H H 0.6050 0.9001 0.9021 0.049 Uiso 1 1 calc R . .
C403 C 0.7210(7) 0.8608(5) 0.8320(4) 0.036(3) Uani 1 1 d . . .
H40A H 0.6632 0.8509 0.8273 0.043 Uiso 1 1 calc R . .
H40B H 0.7352 0.8312 0.8559 0.043 Uiso 1 1 calc R . .
C404 C 0.7892(7) 0.8589(5) 0.7825(4) 0.035(3) Uani 1 1 d . . .
H40C H 0.7847 0.8211 0.7663 0.041 Uiso 1 1 calc R . .
H40D H 0.7795 0.8917 0.7601 0.041 Uiso 1 1 calc R . .
C405 C 0.9391(7) 0.8537(6) 0.7473(4) 0.039(3) Uani 1 1 d . . .
H40E H 0.9317 0.8803 0.7196 0.047 Uiso 1 1 calc R . .
H40F H 0.9361 0.8124 0.7373 0.047 Uiso 1 1 calc R . .
C406 C 1.0258(7) 0.8646(5) 0.7568(5) 0.038(3) Uani 1 1 d . . .
H40K H 1.0296 0.8414 0.7871 0.046 Uiso 1 1 calc R . .
H40L H 1.0720 0.8501 0.7284 0.046 Uiso 1 1 calc R . .
C407 C 0.7447(8) 1.0015(6) 0.9660(4) 0.042(3) Uani 1 1 d . . .
H40M H 0.7218 0.9617 0.9786 0.051 Uiso 1 1 calc R . .
H40N H 0.7127 1.0307 0.9897 0.051 Uiso 1 1 calc R . .
C408 C 0.8395(8) 1.0040(6) 0.9643(5) 0.042(3) Uani 1 1 d . . .
H40O H 0.8656 1.0405 0.9459 0.051 Uiso 1 1 calc R . .
H40P H 0.8466 1.0049 0.9987 0.051 Uiso 1 1 calc R . .
C409 C 0.9684(8) 0.9455(7) 0.9460(5) 0.047(3) Uani 1 1 d . . .
H40Q H 0.9857 0.9038 0.9395 0.056 Uiso 1 1 calc R . .
H40R H 0.9671 0.9527 0.9812 0.056 Uiso 1 1 calc R . .
C410 C 1.0343(8) 0.9835(6) 0.9138(5) 0.045(3) Uani 1 1 d . . .
H41Q H 1.0203 1.0251 0.9226 0.054 Uiso 1 1 calc R . .
H41R H 1.0914 0.9742 0.9204 0.054 Uiso 1 1 calc R . .
C411 C 1.0879(7) 0.9267(6) 0.8425(5) 0.044(3) Uani 1 1 d . . .
H41O H 1.0502 0.8915 0.8529 0.053 Uiso 1 1 calc R . .
H41P H 1.1397 0.9216 0.8557 0.053 Uiso 1 1 calc R . .
C412 C 1.1152(7) 0.9324(6) 0.7873(5) 0.046(3) Uani 1 1 d . . .
H41A H 1.1593 0.9017 0.7745 0.055 Uiso 1 1 calc R . .
H41B H 1.1433 0.9715 0.7775 0.055 Uiso 1 1 calc R . .
C413 C 0.7225(7) 1.0771(5) 0.9073(4) 0.034(3) Uani 1 1 d . . .
H41E H 0.7692 1.0971 0.9183 0.041 Uiso 1 1 calc R . .
H41F H 0.6659 1.0916 0.9278 0.041 Uiso 1 1 calc R . .
C414 C 0.7306(6) 1.0943(5) 0.8535(4) 0.028(2) Uani 1 1 d . . .
H41M H 0.6853 1.0738 0.8417 0.034 Uiso 1 1 calc R . .
H41N H 0.7217 1.1374 0.8501 0.034 Uiso 1 1 calc R . .
C415 C 0.8276(8) 1.0940(5) 0.7732(4) 0.039(3) Uani 1 1 d . . .
H41C H 0.8050 1.1343 0.7694 0.047 Uiso 1 1 calc R . .
H41D H 0.7956 1.0662 0.7577 0.047 Uiso 1 1 calc R . .
C416 C 0.9213(8) 1.0919(5) 0.7479(5) 0.036(3) Uani 1 1 d . . .
H41K H 0.9319 1.1100 0.7138 0.044 Uiso 1 1 calc R . .
H41L H 0.9546 1.1144 0.7667 0.044 Uiso 1 1 calc R . .
C417 C 1.0400(7) 1.0257(5) 0.7237(5) 0.038(3) Uani 1 1 d . . .
H41I H 1.0728 1.0422 0.7460 0.046 Uiso 1 1 calc R . .
H41J H 1.0570 1.0476 0.6911 0.046 Uiso 1 1 calc R . .
C418 C 1.0607(7) 0.9610(5) 0.7165(4) 0.036(3) Uani 1 1 d . . .
H41G H 1.0261 0.9449 0.6950 0.043 Uiso 1 1 calc R . .
H41H H 1.1231 0.9566 0.6991 0.043 Uiso 1 1 calc R . .
C501 C 0.1832(8) 0.1023(6) 0.4078(5) 0.043(3) Uani 1 1 d . . .
H50A H 0.1556 0.1419 0.4096 0.052 Uiso 1 1 calc R . .
H50B H 0.1756 0.0865 0.4424 0.052 Uiso 1 1 calc R . .
C502 C 0.1377(7) 0.0621(5) 0.3806(5) 0.038(3) Uani 1 1 d . . .
H50E H 0.0741 0.0625 0.3960 0.045 Uiso 1 1 calc R . .
H50F H 0.1483 0.0756 0.3452 0.045 Uiso 1 1 calc R . .
C503 C 0.1194(6) -0.0388(5) 0.3674(4) 0.028(3) Uani 1 1 d . . .
H50K H 0.1190 -0.0297 0.3323 0.034 Uiso 1 1 calc R . .
H50L H 0.0586 -0.0377 0.3884 0.034 Uiso 1 1 calc R . .
C504 C 0.1581(7) -0.0990(5) 0.3718(4) 0.030(3) Uani 1 1 d . . .
H50C H 0.1679 -0.1052 0.4054 0.036 Uiso 1 1 calc R . .
H50D H 0.1175 -0.1299 0.3671 0.036 Uiso 1 1 calc R . .
C505 C 0.2706(7) -0.1614(5) 0.3311(4) 0.032(3) Uani 1 1 d . . .
H50G H 0.2279 -0.1874 0.3219 0.038 Uiso 1 1 calc R . .
H50H H 0.2775 -0.1754 0.3641 0.038 Uiso 1 1 calc R . .
C506 C 0.3573(7) -0.1651(5) 0.2925(4) 0.033(3) Uani 1 1 d . . .
H50I H 0.3760 -0.2069 0.2893 0.039 Uiso 1 1 calc R . .
H50J H 0.3503 -0.1504 0.2597 0.039 Uiso 1 1 calc R . .
C507 C 0.3224(9) 0.1271(6) 0.4205(5) 0.051(4) Uani 1 1 d . . .
H50O H 0.2904 0.1604 0.4392 0.062 Uiso 1 1 calc R . .
H50P H 0.3814 0.1413 0.4027 0.062 Uiso 1 1 calc R . .
C508 C 0.3306(9) 0.0776(6) 0.4572(5) 0.049(4) Uani 1 1 d . . .
H50Q H 0.3557 0.0931 0.4834 0.059 Uiso 1 1 calc R . .
H50R H 0.2723 0.0610 0.4736 0.059 Uiso 1 1 calc R . .
C509 C 0.4013(8) -0.0123(6) 0.4648(4) 0.045(3) Uani 1 1 d . . .
H50M H 0.3472 -0.0351 0.4796 0.054 Uiso 1 1 calc R . .
H50N H 0.4204 0.0057 0.4922 0.054 Uiso 1 1 calc R . .
C510 C 0.4715(8) -0.0525(6) 0.4360(5) 0.043(3) Uani 1 1 d . . .
H51Q H 0.5209 -0.0287 0.4157 0.052 Uiso 1 1 calc R . .
H51R H 0.4934 -0.0787 0.4594 0.052 Uiso 1 1 calc R . .
C511 C 0.5012(7) -0.1219(5) 0.3728(4) 0.034(3) Uani 1 1 d . . .
H51A H 0.5322 -0.1459 0.3933 0.040 Uiso 1 1 calc R . .
H51B H 0.5442 -0.0959 0.3496 0.040 Uiso 1 1 calc R . .
C512 C 0.4588(7) -0.1615(5) 0.3439(4) 0.031(3) Uani 1 1 d . . .
H51C H 0.5017 -0.1914 0.3275 0.037 Uiso 1 1 calc R . .
H51D H 0.4100 -0.1828 0.3674 0.037 Uiso 1 1 calc R . .
C513 C 0.2893(8) 0.1531(6) 0.3430(5) 0.041(3) Uani 1 1 d . . .
H51O H 0.2865 0.1928 0.3572 0.050 Uiso 1 1 calc R . .
H51P H 0.2410 0.1501 0.3268 0.050 Uiso 1 1 calc R . .
C514 C 0.3749(8) 0.1472(6) 0.3037(5) 0.047(3) Uani 1 1 d . . .
H51M H 0.3811 0.1796 0.2782 0.057 Uiso 1 1 calc R . .
H51N H 0.4241 0.1495 0.3193 0.057 Uiso 1 1 calc R . .
C515 C 0.4505(7) 0.0885(6) 0.2401(4) 0.042(3) Uani 1 1 d . . .
H51K H 0.5040 0.0913 0.2519 0.051 Uiso 1 1 calc R . .
H51L H 0.4506 0.1217 0.2159 0.051 Uiso 1 1 calc R . .
C516 C 0.4496(8) 0.0307(5) 0.2151(4) 0.040(3) Uani 1 1 d . . .
H51I H 0.3938 0.0260 0.2061 0.048 Uiso 1 1 calc R . .
H51J H 0.4977 0.0297 0.1842 0.048 Uiso 1 1 calc R . .
C517 C 0.4762(7) -0.0713(5) 0.2259(4) 0.032(3) Uani 1 1 d . . .
H51E H 0.5252 -0.0673 0.1955 0.038 Uiso 1 1 calc R . .
H51F H 0.4239 -0.0841 0.2159 0.038 Uiso 1 1 calc R . .
C518 C 0.4985(7) -0.1163(5) 0.2619(4) 0.039(3) Uani 1 1 d . . .
H51G H 0.5172 -0.1533 0.2442 0.047 Uiso 1 1 calc R . .
H51H H 0.5483 -0.1014 0.2732 0.047 Uiso 1 1 calc R . .
C601 C 0.9255(7) 0.3942(6) 0.3529(5) 0.040(3) Uani 1 1 d . . .
H60O H 0.9645 0.3635 0.3615 0.048 Uiso 1 1 calc R . .
H60P H 0.9623 0.4283 0.3371 0.048 Uiso 1 1 calc R . .
C602 C 0.8831(8) 0.3700(6) 0.3155(5) 0.044(3) Uani 1 1 d . . .
H60K H 0.8432 0.3999 0.3067 0.053 Uiso 1 1 calc R . .
H60L H 0.9281 0.3605 0.2847 0.053 Uiso 1 1 calc R . .
C603 C 0.7955(9) 0.2927(6) 0.3017(4) 0.049(4) Uani 1 1 d . . .
H60M H 0.8404 0.2827 0.2710 0.059 Uiso 1 1 calc R . .
H60N H 0.7544 0.3213 0.2924 0.059 Uiso 1 1 calc R . .
C604 C 0.7471(8) 0.2375(6) 0.3255(5) 0.047(3) Uani 1 1 d . . .
H60Q H 0.7204 0.2184 0.3015 0.056 Uiso 1 1 calc R . .
H60R H 0.7881 0.2090 0.3351 0.056 Uiso 1 1 calc R . .
C605 C 0.6237(9) 0.2051(6) 0.3851(5) 0.052(4) Uani 1 1 d . . .
H60I H 0.6571 0.1681 0.3859 0.063 Uiso 1 1 calc R . .
H60J H 0.5864 0.2002 0.3620 0.063 Uiso 1 1 calc R . .
C606 C 0.5682(8) 0.2167(6) 0.4362(5) 0.046(3) Uani 1 1 d . . .
H60G H 0.5311 0.2515 0.4342 0.056 Uiso 1 1 calc R . .
H60H H 0.5293 0.1824 0.4481 0.056 Uiso 1 1 calc R . .
C607 C 0.8148(7) 0.4658(5) 0.3896(5) 0.037(3) Uani 1 1 d . . .
H60C H 0.7879 0.4571 0.3622 0.044 Uiso 1 1 calc R . .
H60D H 0.8553 0.4994 0.3781 0.044 Uiso 1 1 calc R . .
C608 C 0.7442(8) 0.4843(5) 0.4341(5) 0.040(3) Uani 1 1 d . . .
H60A H 0.7701 0.4938 0.4617 0.048 Uiso 1 1 calc R . .
H60B H 0.7147 0.5201 0.4252 0.048 Uiso 1 1 calc R . .
C609 C 0.6214(8) 0.4484(6) 0.4962(5) 0.049(3) Uani 1 1 d . . .
H60E H 0.5973 0.4888 0.4952 0.058 Uiso 1 1 calc R . .
H60F H 0.6516 0.4462 0.5233 0.058 Uiso 1 1 calc R . .
C610 C 0.5513(7) 0.4064(6) 0.5071(5) 0.040(3) Uani 1 1 d . . .
H61O H 0.5190 0.4096 0.4810 0.048 Uiso 1 1 calc R . .
H61P H 0.5103 0.4147 0.5397 0.048 Uiso 1 1 calc R . .
C611 C 0.5201(7) 0.3042(6) 0.5190(5) 0.043(3) Uani 1 1 d . . .
H61K H 0.4877 0.3066 0.4930 0.051 Uiso 1 1 calc R . .
H61L H 0.4786 0.3116 0.5516 0.051 Uiso 1 1 calc R . .
C612 C 0.5605(7) 0.2428(6) 0.5202(4) 0.040(3) Uani 1 1 d . . .
H61Q H 0.5930 0.2412 0.5463 0.048 Uiso 1 1 calc R . .
H61R H 0.5132 0.2131 0.5297 0.048 Uiso 1 1 calc R . .
C613 C 0.9132(8) 0.4278(6) 0.4375(5) 0.046(3) Uani 1 1 d . . .
H61I H 0.9641 0.4530 0.4214 0.056 Uiso 1 1 calc R . .
H61J H 0.8741 0.4510 0.4639 0.056 Uiso 1 1 calc R . .
C614 C 0.9437(7) 0.3746(5) 0.4610(5) 0.037(3) Uani 1 1 d . . .
H61E H 0.9833 0.3512 0.4351 0.044 Uiso 1 1 calc R . .
H61F H 0.9763 0.3868 0.4850 0.044 Uiso 1 1 calc R . .
C615 C 0.8973(7) 0.2919(5) 0.5126(4) 0.033(3) Uani 1 1 d . . .
H61G H 0.9217 0.3071 0.5391 0.040 Uiso 1 1 calc R . .
H61H H 0.9438 0.2697 0.4894 0.040 Uiso 1 1 calc R . .
C616 C 0.8212(7) 0.2503(5) 0.5360(4) 0.035(3) Uani 1 1 d . . .
H61A H 0.8423 0.2153 0.5519 0.043 Uiso 1 1 calc R . .
H61B H 0.7773 0.2709 0.5620 0.043 Uiso 1 1 calc R . .
C617 C 0.7280(7) 0.1833(5) 0.5138(5) 0.037(3) Uani 1 1 d . . .
H61C H 0.6906 0.1899 0.5478 0.044 Uiso 1 1 calc R . .
H61D H 0.7634 0.1474 0.5153 0.044 Uiso 1 1 calc R . .
C618 C 0.6720(7) 0.1745(5) 0.4788(5) 0.039(3) Uani 1 1 d . . .
H61M H 0.7097 0.1647 0.4456 0.047 Uiso 1 1 calc R . .
H61N H 0.6326 0.1405 0.4912 0.047 Uiso 1 1 calc R . .
C1S C 0.9559(12) 0.2039(8) 0.3913(6) 0.085(6) Uani 1 1 d . . .
H1S1 H 0.9302 0.2019 0.3629 0.127 Uiso 1 1 calc R . .
H1S2 H 1.0191 0.2094 0.3790 0.127 Uiso 1 1 calc R . .
H1S3 H 0.9306 0.2372 0.4118 0.127 Uiso 1 1 calc R . .
C2S C 0.9374(9) 0.1477(6) 0.4221(5) 0.050(4) Uani 1 1 d . . .
C3S C 0.8877(10) 0.1030(9) 0.4094(6) 0.065(5) Uani 1 1 d . . .
H3S H 0.8643 0.1086 0.3814 0.077 Uiso 1 1 calc R . .
C4S C 0.8725(10) 0.0512(9) 0.4375(8) 0.078(5) Uani 1 1 d . . .
H4S H 0.8392 0.0211 0.4282 0.094 Uiso 1 1 calc R . .
C5S C 0.9053(10) 0.0417(8) 0.4798(7) 0.073(5) Uani 1 1 d . . .
H5S H 0.8961 0.0052 0.4983 0.088 Uiso 1 1 calc R . .
C6S C 0.9500(8) 0.0858(7) 0.4932(5) 0.048(3) Uani 1 1 d . . .
H6S H 0.9703 0.0810 0.5224 0.057 Uiso 1 1 calc R . .
C7S C 0.9667(5) 0.1380(4) 0.4651(3) 0.042(3) Uani 1 1 d . . .
H7S H 0.9991 0.1681 0.4752 0.050 Uiso 1 1 calc R . .
N1E N 0.1477(5) 0.5044(4) 0.7527(3) 0.081(4) Uani 1 1 d R . .
H1E2 H 0.1106 0.4988 0.7836 0.121 Uiso 1 1 d R . .
H1E3 H 0.1525 0.4703 0.7359 0.121 Uiso 1 1 d R . .
N2E N 0.3564(5) 0.4999(4) 0.7883(3) 0.166(10) Uani 1 1 d R . .
H2E4 H 0.3499 0.5349 0.8040 0.250 Uiso 1 1 d R . .
H2E5 H 0.3895 0.5055 0.7563 0.250 Uiso 1 1 d R . .
C1E C 0.2340(5) 0.5215(4) 0.7578(3) 0.072(5) Uani 1 1 d R . .
H1E4 H 0.2286 0.5604 0.7738 0.086 Uiso 1 1 calc R . .
H1E5 H 0.2738 0.5267 0.7240 0.086 Uiso 1 1 calc R . .
C2E C 0.2752(11) 0.4782(8) 0.7880(8) 0.089(6) Uani 1 1 d . . .
H2E1 H 0.2380 0.4739 0.8226 0.107 Uiso 1 1 calc R . .
H2E2 H 0.2814 0.4389 0.7728 0.107 Uiso 1 1 calc R . .
N1R N 0.669(2) 0.5651(18) 0.0721(12) 0.269(15) Uani 1 1 d DU . .
H1R1 H 0.6181 0.5831 0.0881 0.404 Uiso 0.67 1 calc PR . .
H1R2 H 0.6870 0.5408 0.0941 0.404 Uiso 0.67 1 calc PR . .
H1R3 H 0.6594 0.5436 0.0468 0.404 Uiso 0.67 1 calc PR . .
N2R N 0.788(2) 0.5181(12) 0.0353(9) 0.187(10) Uani 1 1 d DU . .
H2R1 H 0.8293 0.4915 0.0203 0.280 Uiso 0.67 1 calc PR . .
H2R2 H 0.7395 0.5138 0.0245 0.280 Uiso 0.67 1 calc PR . .
H2R3 H 0.7753 0.5117 0.0690 0.280 Uiso 0.67 1 calc PR . .
C1R C 0.740(2) 0.6133(9) 0.0501(8) 0.115(7) Uani 1 1 d DU . .
H1R4 H 0.7195 0.6407 0.0271 0.138 Uiso 1 1 calc R . .
H1R5 H 0.7510 0.6364 0.0775 0.138 Uiso 1 1 calc R . .
C2R C 0.8252(16) 0.5824(15) 0.0217(8) 0.206(19) Uani 1 1 d DU . .
H2R4 H 0.8752 0.5907 0.0356 0.247 Uiso 1 1 calc R . .
H2R5 H 0.8407 0.5916 -0.0146 0.247 Uiso 1 1 calc R . .

loop_
_atom_site_aniso_label
_atom_site_aniso_U_11
_atom_site_aniso_U_22
_atom_site_aniso_U_33
_atom_site_aniso_U_23
_atom_site_aniso_U_13
_atom_site_aniso_U_12
Cd1 0.0322(4) 0.0215(5) 0.0451(5) 0.0068(4) -0.0128(4) 0.0010(3)
Pb1 0.0265(2) 0.0215(2) 0.0408(3) 0.00243(19) -0.01163(18) 0.00246(16)
Pb2 0.01774(18) 0.0314(3) 0.0354(2) 0.00258(19) -0.00377(17) 0.00007(16)
Pb3 0.0346(2) 0.0254(3) 0.0303(2) -0.01200(19) -0.00765(18) 0.00522(17)
Pb4 0.02101(19) 0.0197(2) 0.0346(2) 0.00309(18) -0.00485(17) -0.00351(15)
Pb5 0.0287(2) 0.0280(2) 0.0228(2) 0.00069(18) -0.01112(17) -0.00189(17)
Pb6 0.0314(2) 0.0360(3) 0.0209(2) 0.00343(19) -0.00262(17) -0.00173(18)
Pb7 0.02394(19) 0.0253(2) 0.0297(2) -0.00308(18) -0.01243(17) -0.00112(16)
Pb8 0.02235(19) 0.0239(2) 0.0258(2) -0.00655(18) -0.00233(16) 0.00181(16)
Pb9 0.0261(2) 0.0202(2) 0.0353(2) 0.00060(18) -0.00972(17) -0.00712(16)
C1 0.022(5) 0.025(7) 0.049(7) 0.016(6) -0.010(5) -0.004(4)
C2 0.038(6) 0.030(7) 0.044(7) -0.010(6) -0.019(6) -0.006(5)
C3 0.072(9) 0.017(7) 0.062(10) -0.010(7) -0.007(8) 0.014(6)
C4 0.056(8) 0.010(7) 0.070(10) 0.006(7) -0.010(7) 0.010(5)
C5 0.027(6) 0.055(9) 0.055(8) 0.022(7) -0.018(6) 0.000(6)
C6 0.033(6) 0.026(7) 0.049(8) 0.001(6) -0.009(5) 0.003(5)
Cd1A 0.0403(4) 0.0379(5) 0.0200(4) 0.0004(4) -0.0060(3) -0.0084(4)
Pb1A 0.0482(3) 0.0424(3) 0.0206(2) -0.0023(2) -0.01038(19) -0.0039(2)
Pb2A 0.0288(2) 0.0278(3) 0.0376(3) 0.0000(2) -0.01825(18) -0.00382(17)
Pb3A 0.0293(2) 0.0191(2) 0.0306(2) 0.00452(18) -0.00806(17) -0.00197(16)
Pb4A 0.02242(19) 0.0261(2) 0.0270(2) 0.00019(18) -0.00095(16) 0.00075(16)
Pb5A 0.0391(2) 0.0210(2) 0.0322(2) -0.00859(19) -0.00572(19) -0.00191(18)
Pb6A 0.0251(2) 0.0255(2) 0.0314(2) -0.00541(19) -0.00301(17) 0.00162(16)
Pb7A 0.0274(2) 0.0283(3) 0.0254(2) -0.00305(18) -0.00978(17) -0.00744(17)
Pb8A 0.0301(2) 0.0271(3) 0.0321(2) 0.00695(19) -0.00979(18) 0.00086(17)
Pb9A 0.0277(2) 0.0250(2) 0.0289(2) 0.00121(18) -0.00534(17) -0.00767(17)
C1A 0.026(5) 0.027(6) 0.016(5) -0.001(5) -0.001(4) -0.009(4)
C2A 0.039(6) 0.027(7) 0.023(6) 0.000(5) -0.008(5) -0.007(5)
C3A 0.047(7) 0.039(8) 0.035(7) 0.012(6) -0.026(6) -0.013(6)
C4A 0.061(8) 0.040(8) 0.006(5) -0.004(5) 0.000(5) -0.015(6)
C5A 0.028(6) 0.044(8) 0.027(6) -0.007(6) 0.009(5) -0.014(5)
C6A 0.038(6) 0.030(7) 0.027(6) 0.008(5) -0.013(5) -0.014(5)
K1 0.0309(12) 0.0198(13) 0.0271(12) -0.0015(10) -0.0119(10) -0.0005(9)
K2 0.0260(11) 0.0240(13) 0.0238(12) -0.0007(10) -0.0094(9) 0.0014(9)
K3 0.0257(11) 0.0346(15) 0.0237(12) -0.0055(11) -0.0095(9) 0.0046(10)
K4 0.0251(11) 0.0199(13) 0.0240(12) -0.0014(10) -0.0063(9) -0.0001(9)
K5 0.0268(11) 0.0245(14) 0.0260(12) -0.0013(10) -0.0055(9) -0.0010(9)
K6 0.0228(10) 0.0198(13) 0.0253(12) 0.0007(10) -0.0072(9) -0.0001(9)
N11 0.042(5) 0.025(6) 0.040(6) 0.000(5) -0.015(5) 0.000(4)
N12 0.030(4) 0.017(5) 0.028(5) -0.002(4) -0.012(4) -0.002(4)
N21 0.039(5) 0.019(5) 0.036(5) 0.004(4) -0.024(4) -0.002(4)
N22 0.035(5) 0.029(6) 0.038(6) -0.007(5) -0.016(4) 0.011(4)
N31 0.039(5) 0.036(6) 0.033(6) -0.010(5) -0.010(4) -0.005(4)
N32 0.030(5) 0.039(6) 0.035(6) -0.006(5) -0.017(4) 0.007(4)
N41 0.028(5) 0.034(6) 0.027(5) -0.002(4) -0.001(4) -0.009(4)
N42 0.025(4) 0.025(6) 0.034(5) -0.001(4) -0.005(4) 0.005(4)
N51 0.040(5) 0.032(6) 0.033(5) -0.011(5) -0.013(4) 0.006(4)
N52 0.033(5) 0.025(5) 0.024(5) -0.003(4) -0.010(4) 0.007(4)
N61 0.024(4) 0.037(6) 0.024(5) 0.000(4) -0.008(4) -0.007(4)
N62 0.024(5) 0.037(6) 0.043(6) 0.011(5) -0.014(4) -0.005(4)
O11 0.048(5) 0.039(6) 0.035(5) 0.009(4) -0.003(4) -0.006(4)
O12 0.043(4) 0.034(5) 0.025(4) -0.011(4) -0.008(3) 0.013(4)
O13 0.024(4) 0.023(4) 0.026(4) 0.004(3) -0.002(3) 0.003(3)
O14 0.036(4) 0.016(4) 0.035(4) -0.012(3) -0.016(3) 0.004(3)
O15 0.043(5) 0.031(5) 0.065(6) -0.007(4) -0.029(4) -0.003(4)
O16 0.043(5) 0.021(5) 0.064(6) 0.001(4) -0.030(4) -0.004(3)
O21 0.031(4) 0.026(5) 0.037(4) -0.005(4) -0.013(3) 0.002(3)
O22 0.038(4) 0.039(5) 0.042(5) -0.023(4) -0.019(4) 0.012(4)
O23 0.032(4) 0.029(5) 0.031(4) -0.006(4) -0.007(3) -0.001(3)
O24 0.038(4) 0.037(5) 0.039(5) 0.014(4) 0.000(4) -0.003(4)
O25 0.063(5) 0.033(5) 0.024(4) 0.002(4) -0.022(4) 0.000(4)
O26 0.031(4) 0.040(5) 0.027(4) -0.015(4) -0.003(3) 0.005(3)
O31 0.045(5) 0.057(6) 0.037(5) 0.005(4) -0.009(4) 0.007(4)
O32 0.045(5) 0.045(6) 0.038(5) -0.005(4) -0.009(4) 0.013(4)
O33 0.048(5) 0.036(5) 0.062(6) -0.016(4) -0.031(4) 0.015(4)
O34 0.043(5) 0.042(6) 0.048(5) -0.017(4) -0.023(4) 0.009(4)
O35 0.036(4) 0.065(6) 0.035(5) -0.028(4) -0.010(4) 0.013(4)
O36 0.026(4) 0.052(6) 0.036(5) -0.002(4) -0.005(3) -0.001(4)
O41 0.032(4) 0.021(5) 0.047(5) -0.004(4) -0.010(4) -0.005(3)
O42 0.029(4) 0.023(4) 0.029(4) -0.006(3) -0.007(3) 0.002(3)
O43 0.040(4) 0.048(6) 0.032(5) -0.009(4) -0.013(4) -0.001(4)
O44 0.033(4) 0.047(6) 0.035(5) -0.003(4) -0.015(4) 0.008(4)
O45 0.036(4) 0.030(5) 0.031(4) -0.006(4) -0.011(3) 0.013(3)
O46 0.034(4) 0.022(4) 0.033(4) 0.004(3) -0.003(3) 0.000(3)
O51 0.031(4) 0.022(4) 0.035(4) -0.007(3) -0.011(3) 0.011(3)
O52 0.026(4) 0.022(4) 0.029(4) -0.001(3) -0.003(3) -0.004(3)
O53 0.058(5) 0.025(5) 0.036(5) -0.001(4) -0.025(4) 0.001(4)
O54 0.028(4) 0.034(5) 0.044(5) 0.000(4) -0.019(4) 0.001(3)
O55 0.031(4) 0.034(5) 0.040(5) 0.004(4) -0.001(4) -0.006(3)
O56 0.034(4) 0.032(5) 0.032(4) 0.013(4) 0.000(3) -0.003(3)
O61 0.044(5) 0.044(6) 0.027(4) -0.003(4) -0.013(4) 0.000(4)
O62 0.046(5) 0.021(4) 0.040(5) -0.008(4) -0.020(4) 0.003(3)
O63 0.041(4) 0.026(5) 0.028(4) -0.007(3) -0.010(3) 0.007(3)
O64 0.022(4) 0.048(6) 0.038(5) 0.005(4) 0.001(3) 0.008(4)
O65 0.027(4) 0.028(5) 0.037(4) 0.007(4) -0.014(3) 0.001(3)
O66 0.026(4) 0.028(5) 0.030(4) 0.008(3) -0.007(3) -0.008(3)
C101 0.074(9) 0.013(7) 0.047(8) 0.009(6) -0.023(7) -0.001(6)
C102 0.058(9) 0.057(10) 0.045(8) 0.010(7) -0.006(7) -0.007(7)
C103 0.035(7) 0.054(10) 0.043(8) 0.005(7) -0.003(6) -0.001(6)
C104 0.044(7) 0.066(10) 0.019(6) -0.006(6) -0.001(5) 0.003(6)
C105 0.033(6) 0.039(8) 0.052(8) -0.025(7) -0.009(6) 0.008(5)
C106 0.034(6) 0.021(7) 0.056(8) -0.009(6) -0.017(6) 0.010(5)
C107 0.047(7) 0.030(7) 0.044(8) 0.000(6) -0.014(6) -0.004(6)
C108 0.039(6) 0.026(7) 0.045(8) -0.006(6) -0.011(6) 0.002(5)
C109 0.033(6) 0.037(8) 0.025(6) -0.006(5) -0.004(5) -0.006(5)
C110 0.036(6) 0.026(7) 0.029(6) -0.002(5) -0.011(5) -0.013(5)
C111 0.052(7) 0.024(7) 0.036(7) -0.008(5) -0.025(6) 0.004(5)
C112 0.049(7) 0.014(6) 0.050(8) -0.001(5) -0.014(6) 0.008(5)
C113 0.056(8) 0.017(7) 0.068(9) -0.002(6) -0.026(7) 0.011(6)
C114 0.060(8) 0.023(7) 0.072(10) 0.012(7) -0.037(7) -0.005(6)
C115 0.057(8) 0.034(9) 0.093(12) -0.008(8) -0.045(8) 0.000(6)
C116 0.041(7) 0.033(8) 0.080(10) -0.003(7) -0.031(7) -0.014(6)
C117 0.058(8) 0.028(7) 0.049(8) -0.005(6) -0.025(6) -0.015(6)
C118 0.053(7) 0.012(6) 0.055(8) -0.010(6) -0.018(6) 0.010(5)
C201 0.043(6) 0.020(6) 0.034(7) -0.005(5) -0.024(5) 0.000(5)
C202 0.043(7) 0.035(8) 0.044(8) -0.009(6) -0.011(6) -0.012(6)
C203 0.031(6) 0.052(9) 0.062(9) -0.019(7) -0.016(6) -0.004(6)
C204 0.034(6) 0.051(9) 0.060(9) -0.025(7) -0.029(6) 0.010(6)
C205 0.055(8) 0.035(8) 0.062(9) 0.000(7) -0.031(7) 0.016(6)
C206 0.037(6) 0.037(8) 0.051(8) -0.016(6) -0.021(6) 0.020(5)
C207 0.036(6) 0.027(7) 0.069(9) 0.005(6) -0.030(6) 0.005(5)
C208 0.023(6) 0.037(8) 0.075(10) -0.031(7) -0.014(6) 0.008(5)
C209 0.033(6) 0.054(9) 0.029(7) -0.006(6) -0.006(5) -0.005(6)
C210 0.043(7) 0.048(9) 0.019(6) 0.013(6) -0.004(5) -0.017(6)
C211 0.051(7) 0.031(8) 0.049(8) 0.019(6) -0.007(6) 0.000(6)
C212 0.068(9) 0.034(8) 0.051(8) 0.012(7) -0.022(7) -0.004(6)
C213 0.084(9) 0.014(7) 0.044(8) 0.005(6) -0.038(7) -0.012(6)
C214 0.070(9) 0.018(7) 0.052(8) 0.008(6) -0.031(7) -0.002(6)
C215 0.058(8) 0.054(9) 0.014(6) 0.000(6) -0.014(5) -0.009(7)
C216 0.045(7) 0.057(9) 0.021(6) -0.009(6) -0.009(5) 0.006(6)
C217 0.043(6) 0.034(7) 0.032(6) -0.026(5) -0.016(5) 0.023(5)
C218 0.039(4) 0.025(4) 0.041(4) -0.015(4) -0.011(4) 0.008(4)
C301 0.037(6) 0.029(7) 0.045(8) -0.013(6) -0.002(6) 0.004(5)
C302 0.034(6) 0.055(9) 0.038(7) -0.007(6) -0.006(5) 0.000(6)
C303 0.061(9) 0.050(9) 0.034(7) 0.014(7) 0.003(6) 0.006(7)
C304 0.062(9) 0.060(10) 0.055(9) 0.006(8) -0.026(8) 0.007(7)
C305 0.044(7) 0.032(8) 0.065(9) 0.003(7) -0.026(7) 0.006(6)
C306 0.047(7) 0.041(8) 0.062(9) -0.008(7) -0.032(7) 0.024(6)
C307 0.049(7) 0.040(8) 0.043(8) 0.008(6) -0.022(6) 0.003(6)
C308 0.033(6) 0.045(8) 0.034(7) 0.008(6) -0.010(5) 0.011(5)
C309 0.042(7) 0.025(7) 0.045(7) -0.003(6) -0.011(6) -0.003(5)
C310 0.041(7) 0.024(7) 0.049(8) -0.006(6) -0.015(6) 0.007(5)
C311 0.047(7) 0.039(8) 0.044(8) -0.010(6) -0.014(6) -0.002(6)
C312 0.035(6) 0.052(9) 0.066(9) -0.023(7) -0.032(6) 0.007(6)
C313 0.038(6) 0.047(8) 0.032(7) -0.013(6) -0.013(5) 0.013(5)
C314 0.050(7) 0.048(9) 0.041(7) -0.020(6) -0.030(6) -0.002(6)
C315 0.058(8) 0.042(9) 0.030(7) -0.005(6) -0.012(6) 0.007(6)
C316 0.048(7) 0.070(11) 0.025(7) 0.004(7) -0.002(6) 0.000(7)
C317 0.025(6) 0.056(9) 0.052(8) 0.005(7) -0.006(6) 0.000(6)
C318 0.021(5) 0.057(9) 0.051(8) -0.023(7) -0.015(5) 0.007(5)
C401 0.023(5) 0.031(7) 0.050(8) -0.013(6) -0.003(5) 0.002(5)
C402 0.033(6) 0.052(9) 0.038(7) -0.004(6) -0.008(5) -0.009(6)
C403 0.031(6) 0.035(8) 0.047(7) -0.001(6) -0.017(5) -0.003(5)
C404 0.045(7) 0.022(7) 0.042(7) 0.002(5) -0.021(6) -0.012(5)
C405 0.051(7) 0.035(8) 0.026(6) -0.009(6) 0.003(5) 0.000(6)
C406 0.042(7) 0.026(7) 0.039(7) -0.005(6) 0.002(5) 0.011(5)
C407 0.044(7) 0.046(9) 0.028(7) 0.001(6) 0.006(5) -0.001(6)
C408 0.057(8) 0.041(8) 0.030(7) 0.006(6) -0.014(6) -0.011(6)
C409 0.042(7) 0.066(10) 0.040(8) 0.005(7) -0.025(6) 0.007(6)
C410 0.038(7) 0.053(9) 0.050(8) -0.010(7) -0.020(6) 0.004(6)
C411 0.030(6) 0.066(10) 0.044(8) -0.005(7) -0.022(6) 0.008(6)
C412 0.018(5) 0.066(10) 0.049(8) -0.009(7) 0.001(5) 0.016(5)
C413 0.034(6) 0.031(7) 0.033(7) -0.013(5) 0.000(5) 0.004(5)
C414 0.027(5) 0.022(6) 0.037(7) -0.008(5) -0.009(5) 0.004(4)
C415 0.066(8) 0.027(7) 0.030(7) -0.003(5) -0.023(6) 0.010(6)
C416 0.051(7) 0.020(7) 0.039(7) 0.001(5) -0.014(6) 0.000(5)
C417 0.046(7) 0.023(7) 0.039(7) -0.002(6) 0.002(6) -0.006(5)
C418 0.029(6) 0.048(8) 0.027(6) -0.005(6) -0.001(5) 0.004(5)
C501 0.052(7) 0.034(8) 0.036(7) -0.015(6) 0.002(6) 0.010(6)
C502 0.036(6) 0.031(7) 0.047(8) -0.012(6) -0.012(6) 0.010(5)
C503 0.021(5) 0.023(6) 0.036(6) -0.012(5) 0.002(5) 0.000(4)
C504 0.034(6) 0.024(7) 0.028(6) -0.009(5) 0.002(5) 0.001(5)
C505 0.037(6) 0.021(7) 0.035(7) 0.005(5) -0.006(5) -0.004(5)
C506 0.033(6) 0.029(7) 0.032(6) -0.009(5) 0.000(5) -0.004(5)
C507 0.077(9) 0.031(8) 0.056(9) -0.020(7) -0.034(8) 0.001(7)
C508 0.081(10) 0.041(9) 0.033(7) -0.024(6) -0.026(7) 0.017(7)
C509 0.058(8) 0.054(9) 0.033(7) -0.010(6) -0.028(6) -0.002(7)
C510 0.048(7) 0.033(8) 0.056(8) 0.003(6) -0.028(6) -0.005(6)
C511 0.031(6) 0.046(8) 0.022(6) 0.013(5) -0.005(5) -0.002(5)
C512 0.029(6) 0.031(7) 0.032(6) 0.005(5) -0.010(5) 0.008(5)
C513 0.056(8) 0.030(8) 0.043(8) -0.005(6) -0.021(6) -0.002(6)
C514 0.059(8) 0.024(8) 0.061(9) 0.003(7) -0.019(7) -0.005(6)
C515 0.036(6) 0.042(8) 0.037(7) 0.017(6) 0.008(5) 0.008(5)
C516 0.043(7) 0.038(8) 0.028(7) 0.020(6) 0.005(5) 0.009(5)
C517 0.034(6) 0.039(8) 0.014(5) 0.007(5) 0.007(4) 0.008(5)
C518 0.034(6) 0.036(8) 0.039(7) -0.004(6) 0.006(5) 0.006(5)
C601 0.030(6) 0.038(8) 0.050(8) 0.000(6) -0.005(6) -0.011(5)
C602 0.044(7) 0.044(9) 0.035(7) 0.004(6) 0.005(6) 0.005(6)
C603 0.068(9) 0.062(10) 0.018(6) -0.012(6) -0.012(6) 0.008(7)
C604 0.061(8) 0.050(9) 0.039(8) -0.011(7) -0.027(7) 0.013(7)
C605 0.082(10) 0.021(7) 0.071(10) 0.000(7) -0.050(9) -0.017(7)
C606 0.042(7) 0.044(9) 0.061(9) 0.017(7) -0.031(7) -0.024(6)
C607 0.049(7) 0.019(7) 0.049(8) 0.020(6) -0.030(6) -0.016(5)
C608 0.053(7) 0.018(7) 0.056(8) -0.001(6) -0.027(7) -0.003(5)
C609 0.054(8) 0.054(10) 0.038(8) -0.019(7) -0.010(6) 0.019(7)
C610 0.034(6) 0.051(9) 0.035(7) -0.006(6) -0.007(5) 0.023(6)
C611 0.020(5) 0.048(9) 0.054(8) 0.007(7) -0.001(5) 0.003(5)
C612 0.020(5) 0.054(9) 0.039(7) 0.016(6) 0.001(5) -0.008(5)
C613 0.041(7) 0.046(9) 0.063(9) 0.014(7) -0.033(6) -0.014(6)
C614 0.029(6) 0.037(8) 0.050(8) 0.005(6) -0.019(5) -0.003(5)
C615 0.035(6) 0.027(7) 0.047(7) 0.004(6) -0.028(6) 0.003(5)
C616 0.042(7) 0.033(7) 0.031(7) 0.005(5) -0.010(5) 0.006(5)
C617 0.027(6) 0.037(8) 0.045(7) 0.018(6) -0.011(5) 0.003(5)
C618 0.039(6) 0.020(7) 0.059(8) 0.006(6) -0.016(6) -0.004(5)
C1S 0.113(14) 0.098(15) 0.035(9) 0.010(9) -0.009(9) 0.033(11)
C2S 0.057(8) 0.051(10) 0.042(8) -0.029(7) -0.011(7) 0.035(7)
C3S 0.062(9) 0.095(14) 0.048(9) -0.029(9) -0.032(8) 0.032(9)
C4S 0.049(9) 0.094(16) 0.099(15) -0.043(12) -0.025(10) 0.007(9)
C5S 0.053(9) 0.055(11) 0.095(14) 0.007(10) 0.010(9) 0.003(8)
C6S 0.049(8) 0.054(10) 0.034(7) 0.005(7) -0.003(6) 0.019(7)
C7S 0.033(6) 0.066(10) 0.025(7) -0.008(6) -0.004(5) 0.011(6)
N1E 0.113(12) 0.073(11) 0.059(9) -0.001(7) -0.027(8) -0.021(8)
N2E 0.126(17) 0.25(3) 0.145(19) -0.040(18) -0.070(15) 0.007(17)
C1E 0.086(12) 0.060(12) 0.058(10) -0.018(9) 0.003(9) -0.005(9)
C2E 0.074(11) 0.049(11) 0.148(19) -0.010(11) -0.033(12) 0.000(9)
N1R 0.31(2) 0.35(2) 0.192(19) 0.023(17) -0.134(17) -0.043(18)
N2R 0.291(19) 0.199(18) 0.120(13) -0.038(12) -0.141(14) 0.066(15)
C1R 0.209(18) 0.072(12) 0.084(12) 0.010(10) -0.076(13) -0.004(12)
C2R 0.15(2) 0.42(5) 0.079(17) 0.12(3) -0.082(17) -0.13(3)

loop_
_atom_type_symbol
_atom_type_description
_atom_type_scat_dispersion_real
_atom_type_scat_dispersion_imag
_atom_type_scat_source
C C 0.0033 0.0016 'International Tables Vol C Tables 4.2.6.8 and 6.1.1.4'
H H 0.0000 0.0000 'International Tables Vol C Tables 4.2.6.8 and 6.1.1.4'
N N 0.0061 0.0033 'International Tables Vol C Tables 4.2.6.8 and 6.1.1.4'
O O 0.0106 0.0060 'International Tables Vol C Tables 4.2.6.8 and 6.1.1.4'
K K 0.2009 0.2494 'International Tables Vol C Tables 4.2.6.8 and 6.1.1.4'
Cd Cd -0.8075 1.2024 'International Tables Vol C Tables 4.2.6.8 and 6.1.1.4'
Pb Pb -3.3944 10.1111 'International Tables Vol C Tables 4.2.6.8 and 6.1.1.4'

loop_
_geom_angle_atom_site_label_1
_geom_angle_atom_site_label_2
_geom_angle_atom_site_label_3
_geom_angle
_geom_angle_site_symmetry_1
_geom_angle_site_symmetry_3
_geom_angle_publ_flag
C1 Cd1 Pb6 130.8(3) . . ?
C1 Cd1 Pb9 120.7(3) . . ?
Pb6 Cd1 Pb9 70.36(2) . . ?
C1 Cd1 Pb7 134.3(3) . . ?
Pb6 Cd1 Pb7 68.25(2) . . ?
Pb9 Cd1 Pb7 104.62(3) . . ?
C1 Cd1 Pb8 124.9(3) . . ?
Pb6 Cd1 Pb8 103.96(3) . . ?
Pb9 Cd1 Pb8 67.34(2) . . ?
Pb7 Cd1 Pb8 65.67(2) . . ?
Pb2 Pb1 Pb4 101.951(16) . . ?
Pb2 Pb1 Pb3 68.335(14) . . ?
Pb4 Pb1 Pb3 65.423(13) . . ?
Pb2 Pb1 Pb5 67.606(14) . . ?
Pb4 Pb1 Pb5 64.863(13) . . ?
Pb3 Pb1 Pb5 101.553(16) . . ?
Pb6 Pb2 Pb1 108.569(16) . . ?
Pb6 Pb2 Pb9 67.182(14) . . ?
Pb1 Pb2 Pb9 108.580(16) . . ?
Pb6 Pb2 Pb5 102.094(14) . . ?
Pb1 Pb2 Pb5 56.613(13) . . ?
Pb9 Pb2 Pb5 55.721(12) . . ?
Pb6 Pb2 Pb3 56.065(13) . . ?
Pb1 Pb2 Pb3 56.160(13) . . ?
Pb9 Pb2 Pb3 102.075(14) . . ?
Pb5 Pb2 Pb3 88.208(13) . . ?
Pb6 Pb3 Pb7 65.493(14) . . ?
Pb6 Pb3 Pb1 107.425(16) . . ?
Pb7 Pb3 Pb1 110.249(16) . . ?
Pb6 Pb3 Pb4 103.125(15) . . ?
Pb7 Pb3 Pb4 58.136(12) . . ?
Pb1 Pb3 Pb4 57.246(12) . . ?
Pb6 Pb3 Pb2 55.498(12) . . ?
Pb7 Pb3 Pb2 101.514(15) . . ?
Pb1 Pb3 Pb2 55.505(12) . . ?
Pb4 Pb3 Pb2 89.389(13) . . ?
Pb1 Pb4 Pb8 109.875(15) . . ?
Pb1 Pb4 Pb7 109.199(16) . . ?
Pb8 Pb4 Pb7 63.332(13) . . ?
Pb1 Pb4 Pb5 57.699(13) . . ?
Pb8 Pb4 Pb5 57.439(12) . . ?
Pb7 Pb4 Pb5 102.395(14) . . ?
Pb1 Pb4 Pb3 57.331(13) . . ?
Pb8 Pb4 Pb3 102.313(15) . . ?
Pb7 Pb4 Pb3 56.896(12) . . ?
Pb5 Pb4 Pb3 92.140(13) . . ?
Pb9 Pb5 Pb8 65.354(13) . . ?
Pb9 Pb5 Pb1 108.633(16) . . ?
Pb8 Pb5 Pb1 109.766(15) . . ?
Pb9 Pb5 Pb4 103.855(15) . . ?
Pb8 Pb5 Pb4 57.579(12) . . ?
Pb1 Pb5 Pb4 57.438(12) . . ?
Pb9 Pb5 Pb2 56.609(13) . . ?
Pb8 Pb5 Pb2 101.781(14) . . ?
Pb1 Pb5 Pb2 55.782(13) . . ?
Pb4 Pb5 Pb2 90.258(13) . . ?
Cd1 Pb6 Pb2 108.70(2) . . ?
Cd1 Pb6 Pb3 109.70(2) . . ?
Pb2 Pb6 Pb3 68.437(14) . . ?
Cd1 Pb6 Pb7 56.639(18) . . ?
Pb2 Pb6 Pb7 104.760(15) . . ?
Pb3 Pb6 Pb7 57.279(12) . . ?
Cd1 Pb6 Pb9 55.075(19) . . ?
Pb2 Pb6 Pb9 56.841(13) . . ?
Pb3 Pb6 Pb9 103.436(15) . . ?
Pb7 Pb6 Pb9 88.870(13) . . ?
Cd1 Pb7 Pb3 108.24(2) . . ?
Cd1 Pb7 Pb4 109.42(2) . . ?
Pb3 Pb7 Pb4 64.968(13) . . ?
Cd1 Pb7 Pb8 57.421(19) . . ?
Pb3 Pb7 Pb8 104.081(15) . . ?
Pb4 Pb7 Pb8 57.736(13) . . ?
Cd1 Pb7 Pb6 55.110(19) . . ?
Pb3 Pb7 Pb6 57.227(13) . . ?
Pb4 Pb7 Pb6 102.163(14) . . ?
Pb8 Pb7 Pb6 90.787(13) . . ?
Cd1 Pb8 Pb5 108.08(2) . . ?
Cd1 Pb8 Pb4 110.04(2) . . ?
Pb5 Pb8 Pb4 64.981(13) . . ?
Cd1 Pb8 Pb7 56.909(19) . . ?
Pb5 Pb8 Pb7 104.590(15) . . ?
Pb4 Pb8 Pb7 58.932(13) . . ?
Cd1 Pb8 Pb9 55.570(17) . . ?
Pb5 Pb8 Pb9 57.009(12) . . ?
Pb4 Pb8 Pb9 103.204(14) . . ?
Pb7 Pb8 Pb9 91.670(13) . . ?
Cd1 Pb9 Pb5 110.05(2) . . ?
Cd1 Pb9 Pb2 107.41(2) . . ?
Pb5 Pb9 Pb2 67.669(14) . . ?
Cd1 Pb9 Pb8 57.085(18) . . ?
Pb5 Pb9 Pb8 57.638(12) . . ?
Pb2 Pb9 Pb8 104.072(15) . . ?
Cd1 Pb9 Pb6 54.57(2) . . ?
Pb5 Pb9 Pb6 102.601(15) . . ?
Pb2 Pb9 Pb6 55.978(13) . . ?
Pb8 Pb9 Pb6 88.669(13) . . ?
C2 C1 C6 115.7(10) . . ?
C2 C1 Cd1 120.1(8) . . ?
C6 C1 Cd1 124.2(9) . . ?
C3 C2 C1 122.7(12) . . ?
C3 C2 H2 118.6 . . ?
C1 C2 H2 118.6 . . ?
C4 C3 C2 119.8(12) . . ?
C4 C3 H3 120.1 . . ?
C2 C3 H3 120.1 . . ?
C3 C4 C5 119.5(11) . . ?
C3 C4 H4 120.2 . . ?
C5 C4 H4 120.2 . . ?
C6 C5 C4 121.4(12) . . ?
C6 C5 H5 119.3 . . ?
C4 C5 H5 119.3 . . ?
C5 C6 C1 120.8(12) . . ?
C5 C6 H6 119.6 . . ?
C1 C6 H6 119.6 . . ?
C1A Cd1A Pb8A 128.7(3) . . ?
C1A Cd1A Pb7A 129.1(2) . . ?
Pb8A Cd1A Pb7A 70.37(2) . . ?
C1A Cd1A Pb6A 125.2(3) . . ?
Pb8A Cd1A Pb6A 106.03(3) . . ?
Pb7A Cd1A Pb6A 67.72(2) . . ?
C1A Cd1A Pb9A 125.1(2) . . ?
Pb8A Cd1A Pb9A 68.68(2) . . ?
Pb7A Cd1A Pb9A 105.61(3) . . ?
Pb6A Cd1A Pb9A 67.96(2) . . ?
Pb4A Pb1A Pb3A 66.651(14) . . ?
Pb4A Pb1A Pb5A 67.244(14) . . ?
Pb3A Pb1A Pb5A 101.305(16) . . ?
Pb4A Pb1A Pb2A 100.885(16) . . ?
Pb3A Pb1A Pb2A 65.261(14) . . ?
Pb5A Pb1A Pb2A 65.610(14) . . ?
Pb9A Pb2A Pb1A 109.412(17) . . ?
Pb9A Pb2A Pb6A 65.356(14) . . ?
Pb1A Pb2A Pb6A 109.623(15) . . ?
Pb9A Pb2A Pb3A 103.118(14) . . ?
Pb1A Pb2A Pb3A 56.952(13) . . ?
Pb6A Pb2A Pb3A 57.225(12) . . ?
Pb9A Pb2A Pb5A 56.936(13) . . ?
Pb1A Pb2A Pb5A 56.953(14) . . ?
Pb6A Pb2A Pb5A 103.021(15) . . ?
Pb3A Pb2A Pb5A 90.911(13) . . ?
Pb1A Pb3A Pb7A 109.757(17) . . ?
Pb1A Pb3A Pb6A 110.863(17) . . ?
Pb7A Pb3A Pb6A 65.244(13) . . ?
Pb1A Pb3A Pb2A 57.787(14) . . ?
Pb7A Pb3A Pb2A 103.578(15) . . ?
Pb6A Pb3A Pb2A 57.742(13) . . ?
Pb1A Pb3A Pb4A 56.579(13) . . ?
Pb7A Pb3A Pb4A 56.910(12) . . ?
Pb6A Pb3A Pb4A 102.438(15) . . ?
Pb2A Pb3A Pb4A 90.389(14) . . ?
Pb1A Pb4A Pb8A 109.858(16) . . ?
Pb1A Pb4A Pb7A 109.740(16) . . ?
Pb8A Pb4A Pb7A 67.503(14) . . ?
Pb1A Pb4A Pb3A 56.770(13) . . ?
Pb8A Pb4A Pb3A 103.603(14) . . ?
Pb7A Pb4A Pb3A 56.702(12) . . ?
Pb1A Pb4A Pb5A 56.640(13) . . ?
Pb8A Pb4A Pb5A 56.798(13) . . ?
Pb7A Pb4A Pb5A 103.258(14) . . ?
Pb3A Pb4A Pb5A 89.250(13) . . ?
Pb9A Pb5A Pb1A 110.151(18) . . ?
Pb9A Pb5A Pb8A 66.015(14) . . ?
Pb1A Pb5A Pb8A 108.904(17) . . ?
Pb9A Pb5A Pb2A 57.256(13) . . ?
Pb1A Pb5A Pb2A 57.437(14) . . ?
Pb8A Pb5A Pb2A 103.279(16) . . ?
Pb9A Pb5A Pb4A 101.990(15) . . ?
Pb1A Pb5A Pb4A 56.117(13) . . ?
Pb8A Pb5A Pb4A 56.301(12) . . ?
Pb2A Pb5A Pb4A 89.446(14) . . ?
Cd1A Pb6A Pb3A 107.88(2) . . ?
Cd1A Pb6A Pb2A 108.02(2) . . ?
Pb3A Pb6A Pb2A 65.034(13) . . ?
Cd1A Pb6A Pb7A 55.865(18) . . ?
Pb3A Pb6A Pb7A 57.213(12) . . ?
Pb2A Pb6A Pb7A 103.076(15) . . ?
Cd1A Pb6A Pb9A 56.053(19) . . ?
Pb3A Pb6A Pb9A 102.806(15) . . ?
Pb2A Pb6A Pb9A 57.102(13) . . ?
Pb7A Pb6A Pb9A 90.919(14) . . ?
Cd1A Pb7A Pb3A 108.68(2) . . ?
Cd1A Pb7A Pb4A 106.91(2) . . ?
Pb3A Pb7A Pb4A 66.388(14) . . ?
Cd1A Pb7A Pb6A 56.416(19) . . ?
Pb3A Pb7A Pb6A 57.543(12) . . ?
Pb4A Pb7A Pb6A 103.664(14) . . ?
Cd1A Pb7A Pb8A 54.80(2) . . ?
Pb3A Pb7A Pb8A 102.487(15) . . ?
Pb4A Pb7A Pb8A 56.201(13) . . ?
Pb6A Pb7A Pb8A 89.788(13) . . ?
Cd1A Pb8A Pb4A 107.04(2) . . ?
Cd1A Pb8A Pb5A 108.04(2) . . ?
Pb4A Pb8A Pb5A 66.901(14) . . ?
Cd1A Pb8A Pb9A 55.981(18) . . ?
Pb4A Pb8A Pb9A 102.890(15) . . ?
Pb5A Pb8A Pb9A 56.724(13) . . ?
Cd1A Pb8A Pb7A 54.837(19) . . ?
Pb4A Pb8A Pb7A 56.296(12) . . ?
Pb5A Pb8A Pb7A 102.516(15) . . ?
Pb9A Pb8A Pb7A 88.852(14) . . ?
Cd1A Pb9A Pb5A 107.94(2) . . ?
Cd1A Pb9A Pb2A 108.37(2) . . ?
Pb5A Pb9A Pb2A 65.808(14) . . ?
Cd1A Pb9A Pb6A 55.99(2) . . ?
Pb5A Pb9A Pb6A 103.745(15) . . ?
Pb2A Pb9A Pb6A 57.542(13) . . ?
Cd1A Pb9A Pb8A 55.336(19) . . ?
Pb5A Pb9A Pb8A 57.261(13) . . ?
Pb2A Pb9A Pb8A 103.134(14) . . ?
Pb6A Pb9A Pb8A 90.439(13) . . ?
C2A C1A C6A 115.2(9) . . ?
C2A C1A Cd1A 123.8(7) . . ?
C6A C1A Cd1A 120.9(7) . . ?
C1A C2A C3A 121.8(10) . . ?
C1A C2A H2A 119.1 . . ?
C3A C2A H2A 119.1 . . ?
C4A C3A C2A 121.1(11) . . ?
C4A C3A H3A 119.4 . . ?
C2A C3A H3A 119.4 . . ?
C5A C4A C3A 118.1(10) . . ?
C5A C4A H4A 121.0 . . ?
C3A C4A H4A 121.0 . . ?
C4A C5A C6A 122.3(11) . . ?
C4A C5A H5A 118.8 . . ?
C6A C5A H5A 118.8 . . ?
C5A C6A C1A 121.3(10) . . ?
C5A C6A H6A 119.4 . . ?
C1A C6A H6A 119.4 . . ?
O16 K1 O11 122.1(3) . . ?
O16 K1 O15 60.6(2) . . ?
O11 K1 O15 101.0(3) . . ?
O16 K1 O13 133.1(2) . . ?
O11 K1 O13 100.4(2) . . ?
O15 K1 O13 94.8(2) . . ?
O16 K1 O12 98.8(2) . . ?
O11 K1 O12 58.6(2) . . ?
O15 K1 O12 139.7(2) . . ?
O13 K1 O12 121.5(2) . . ?
O16 K1 O14 93.7(2) . . ?
O11 K1 O14 138.7(2) . . ?
O15 K1 O14 115.3(2) . . ?
O13 K1 O14 59.5(2) . . ?
O12 K1 O14 99.2(2) . . ?
O16 K1 N11 120.3(2) . . ?
O11 K1 N11 61.9(3) . . ?
O15 K1 N11 60.5(2) . . ?
O13 K1 N11 61.2(2) . . ?
O12 K1 N11 119.8(3) . . ?
O14 K1 N11 119.8(2) . . ?
O16 K1 N12 60.5(2) . . ?
O11 K1 N12 118.7(2) . . ?
O15 K1 N12 120.1(2) . . ?
O13 K1 N12 117.6(2) . . ?
O12 K1 N12 60.6(2) . . ?
O14 K1 N12 59.0(2) . . ?
N11 K1 N12 178.7(3) . . ?
O25 K2 O24 136.1(2) . . ?
O25 K2 O22 117.6(3) . . ?
O24 K2 O22 100.5(2) . . ?
O25 K2 O21 95.5(2) . . ?
O24 K2 O21 123.1(2) . . ?
O22 K2 O21 61.0(2) . . ?
O25 K2 O26 60.2(2) . . ?
O24 K2 O26 97.7(2) . . ?
O22 K2 O26 94.6(2) . . ?
O21 K2 O26 134.3(2) . . ?
O25 K2 O23 97.2(2) . . ?
O24 K2 O23 59.9(2) . . ?
O22 K2 O23 140.2(2) . . ?
O21 K2 O23 99.0(2) . . ?
O26 K2 O23 120.7(2) . . ?
O25 K2 N21 59.8(2) . . ?
O24 K2 N21 119.6(3) . . ?
O22 K2 N21 119.9(2) . . ?
O21 K2 N21 59.8(2) . . ?
O26 K2 N21 119.5(2) . . ?
O23 K2 N21 60.4(2) . . ?
O25 K2 N22 120.4(3) . . ?
O24 K2 N22 60.2(2) . . ?
O22 K2 N22 60.2(2) . . ?
O21 K2 N22 120.2(2) . . ?
O26 K2 N22 60.7(2) . . ?
O23 K2 N22 119.4(2) . . ?
N21 K2 N22 179.7(3) . . ?
O35 K3 O33 93.4(3) . . ?
O35 K3 O32 117.3(3) . . ?
O33 K3 O32 140.2(3) . . ?
O35 K3 O31 108.8(3) . . ?
O33 K3 O31 87.4(3) . . ?
O32 K3 O31 60.2(2) . . ?
O35 K3 O36 59.8(2) . . ?
O33 K3 O36 121.9(3) . . ?
O32 K3 O36 96.2(2) . . ?
O31 K3 O36 147.4(3) . . ?
O35 K3 O34 131.0(3) . . ?
O33 K3 O34 59.4(2) . . ?
O32 K3 O34 107.8(3) . . ?
O31 K3 O34 109.6(3) . . ?
O36 K3 O34 98.5(2) . . ?
O35 K3 N31 59.6(2) . . ?
O33 K3 N31 58.4(3) . . ?
O32 K3 N31 114.6(3) . . ?
O31 K3 N31 61.5(3) . . ?
O36 K3 N31 119.2(2) . . ?
O34 K3 N31 117.4(3) . . ?
O35 K3 N32 122.4(3) . . ?
O33 K3 N32 121.7(3) . . ?
O32 K3 N32 63.7(3) . . ?
O31 K3 N32 116.2(3) . . ?
O36 K3 N32 62.9(2) . . ?
O34 K3 N32 62.5(3) . . ?
N31 K3 N32 177.7(3) . . ?
O35 K3 C304 131.5(3) . . ?
O33 K3 C304 117.7(3) . . ?
O32 K3 C304 22.6(3) . . ?
O31 K3 C304 43.6(3) . . ?
O36 K3 C304 118.2(3) . . ?
O34 K3 C304 97.5(3) . . ?
N31 K3 C304 104.5(3) . . ?
N32 K3 C304 73.4(3) . . ?
O35 K3 C316 42.1(3) . . ?
O33 K3 C316 103.2(3) . . ?
O32 K3 C316 116.5(3) . . ?
O31 K3 C316 148.7(3) . . ?
O36 K3 C316 23.0(3) . . ?
O34 K3 C316 101.1(3) . . ?
N31 K3 C316 98.8(3) . . ?
N32 K3 C316 83.4(3) . . ?
C304 K3 C316 139.0(4) . . ?
O35 K3 C311 146.3(3) . . ?
O33 K3 C311 80.5(3) . . ?
O32 K3 C311 85.6(3) . . ?
O31 K3 C311 104.1(3) . . ?
O36 K3 C311 95.3(3) . . ?
O34 K3 C311 23.0(3) . . ?
N31 K3 C311 135.6(3) . . ?
N32 K3 C311 43.6(3) . . ?
C304 K3 C311 79.0(3) . . ?
C316 K3 C311 106.7(3) . . ?
O35 K3 C313 42.8(2) . . ?
O33 K3 C313 80.0(3) . . ?
O32 K3 C313 104.9(3) . . ?
O31 K3 C313 67.8(3) . . ?
O36 K3 C313 101.1(2) . . ?
O34 K3 C313 139.4(3) . . ?
N31 K3 C313 23.6(3) . . ?
N32 K3 C313 157.2(3) . . ?
C304 K3 C313 103.8(3) . . ?
C316 K3 C313 84.9(3) . . ?
C311 K3 C313 159.2(3) . . ?
O45 K4 O44 112.8(2) . . ?
O45 K4 O46 62.5(2) . . ?
O44 K4 O46 92.2(2) . . ?
O45 K4 O42 130.1(2) . . ?
O44 K4 O42 110.1(2) . . ?
O46 K4 O42 92.1(2) . . ?
O45 K4 O41 91.0(2) . . ?
O44 K4 O41 149.7(2) . . ?
O46 K4 O41 116.1(2) . . ?
O42 K4 O41 61.0(2) . . ?
O45 K4 O43 109.2(2) . . ?
O44 K4 O43 62.0(2) . . ?
O46 K4 O43 148.6(2) . . ?
O42 K4 O43 112.5(2) . . ?
O41 K4 O43 93.4(2) . . ?
O45 K4 N42 121.2(2) . . ?
O44 K4 N42 62.2(2) . . ?
O46 K4 N42 59.4(2) . . ?
O42 K4 N42 61.4(2) . . ?
O41 K4 N42 121.9(2) . . ?
O43 K4 N42 115.0(2) . . ?
O45 K4 N41 61.3(2) . . ?
O44 K4 N41 114.4(2) . . ?
O46 K4 N41 123.4(2) . . ?
O42 K4 N41 119.9(2) . . ?
O41 K4 N41 60.0(2) . . ?
O43 K4 N41 61.2(2) . . ?
N42 K4 N41 176.2(3) . . ?
O45 K4 C411 132.4(3) . . ?
O44 K4 C411 23.3(3) . . ?
O46 K4 C411 91.8(3) . . ?
O42 K4 C411 86.8(3) . . ?
O41 K4 C411 136.5(3) . . ?
O43 K4 C411 71.6(3) . . ?
N42 K4 C411 44.6(3) . . ?
N41 K4 C411 131.6(3) . . ?
O45 K4 C415 22.1(2) . . ?
O44 K4 C415 115.6(3) . . ?
O46 K4 C415 42.5(2) . . ?
O42 K4 C415 113.3(2) . . ?
O41 K4 C415 93.6(3) . . ?
O43 K4 C415 130.8(3) . . ?
N42 K4 C415 101.8(3) . . ?
N41 K4 C415 81.1(3) . . ?
C411 K4 C415 127.4(3) . . ?
O45 K4 C408 86.3(3) . . ?
O44 K4 C408 72.0(3) . . ?
O46 K4 C408 136.6(3) . . ?
O42 K4 C408 131.1(3) . . ?
O41 K4 C408 92.2(3) . . ?
O43 K4 C408 23.1(3) . . ?
N42 K4 C408 132.7(3) . . ?
N41 K4 C408 43.5(3) . . ?
C411 K4 C408 88.1(3) . . ?
C415 K4 C408 108.1(3) . . ?
O45 K4 C404 111.7(3) . . ?
O44 K4 C404 131.9(3) . . ?
O46 K4 C404 92.7(2) . . ?
O42 K4 C404 21.9(2) . . ?
O41 K4 C404 42.2(2) . . ?
O43 K4 C404 117.4(3) . . ?
N42 K4 C404 79.9(3) . . ?
N41 K4 C404 102.2(3) . . ?
C411 K4 C404 108.7(3) . . ?
C415 K4 C404 99.5(3) . . ?
C408 K4 C404 128.2(3) . . ?
O53 K5 O56 129.6(2) . . ?
O53 K5 O51 92.3(2) . . ?
O56 K5 O51 133.6(2) . . ?
O53 K5 O52 130.3(2) . . ?
O56 K5 O52 95.0(2) . . ?
O51 K5 O52 61.5(2) . . ?
O53 K5 O55 101.9(2) . . ?
O56 K5 O55 60.9(2) . . ?
O51 K5 O55 95.7(2) . . ?
O52 K5 O55 120.9(2) . . ?
O53 K5 O54 61.0(2) . . ?
O56 K5 O54 103.5(2) . . ?
O51 K5 O54 115.6(2) . . ?
O52 K5 O54 91.6(2) . . ?
O55 K5 O54 143.6(2) . . ?
O53 K5 N51 60.7(2) . . ?
O56 K5 N51 119.3(3) . . ?
O51 K5 N51 59.6(2) . . ?
O52 K5 N51 120.4(2) . . ?
O55 K5 N51 58.8(2) . . ?
O54 K5 N51 121.0(2) . . ?
O53 K5 N52 120.2(2) . . ?
O56 K5 N52 60.1(2) . . ?
O51 K5 N52 120.2(2) . . ?
O52 K5 N52 59.2(2) . . ?
O55 K5 N52 120.6(2) . . ?
O54 K5 N52 59.8(2) . . ?
N51 K5 N52 179.1(2) . . ?
O66 K6 O65 59.8(2) . . ?
O66 K6 O64 92.1(2) . . ?
O65 K6 O64 103.4(2) . . ?
O66 K6 O63 135.6(2) . . ?
O65 K6 O63 92.1(2) . . ?
O64 K6 O63 59.5(2) . . ?
O66 K6 O61 114.4(2) . . ?
O65 K6 O61 103.0(2) . . ?
O64 K6 O61 149.5(2) . . ?
O63 K6 O61 104.5(2) . . ?
O66 K6 O62 100.4(2) . . ?
O65 K6 O62 147.2(2) . . ?
O64 K6 O62 103.2(2) . . ?
O63 K6 O62 117.9(2) . . ?
O61 K6 O62 59.1(2) . . ?
O66 K6 N62 61.2(2) . . ?
O65 K6 N62 118.2(2) . . ?
O64 K6 N62 62.0(3) . . ?
O63 K6 N62 118.6(3) . . ?
O61 K6 N62 116.7(3) . . ?
O62 K6 N62 60.4(3) . . ?
O66 K6 N61 118.5(2) . . ?
O65 K6 N61 61.9(2) . . ?
O64 K6 N61 119.3(3) . . ?
O63 K6 N61 62.6(2) . . ?
O61 K6 N61 62.2(2) . . ?
O62 K6 N61 118.7(2) . . ?
N62 K6 N61 178.7(3) . . ?
C113 N11 C107 111.6(9) . . ?
C113 N11 C101 110.9(10) . . ?
C107 N11 C101 108.2(9) . . ?
C113 N11 K1 110.1(7) . . ?
C107 N11 K1 107.7(7) . . ?
C101 N11 K1 108.3(7) . . ?
C112 N12 C118 110.2(9) . . ?
C112 N12 C106 109.4(8) . . ?
C118 N12 C106 109.5(8) . . ?
C112 N12 K1 112.0(6) . . ?
C118 N12 K1 107.1(6) . . ?
C106 N12 K1 108.5(6) . . ?
C213 N21 C207 107.4(9) . . ?
C213 N21 C201 109.9(8) . . ?
C207 N21 C201 110.2(9) . . ?
C213 N21 K2 110.2(7) . . ?
C207 N21 K2 109.5(6) . . ?
C201 N21 K2 109.7(6) . . ?
C218 N22 C212 111.5(10) . . ?
C218 N22 C206 110.2(9) . . ?
C212 N22 C206 109.1(9) . . ?
C218 N22 K2 108.0(6) . . ?
C212 N22 K2 108.5(7) . . ?
C206 N22 K2 109.5(7) . . ?
C313 N31 C307 113.2(9) . . ?
C313 N31 C301 110.5(9) . . ?
C307 N31 C301 112.0(10) . . ?
C313 N31 K3 103.9(6) . . ?
C307 N31 K3 107.3(6) . . ?
C301 N31 K3 109.4(7) . . ?
C306 N32 C312 109.5(10) . . ?
C306 N32 C318 110.0(10) . . ?
C312 N32 C318 110.7(9) . . ?
C306 N32 K3 109.1(6) . . ?
C312 N32 K3 109.2(6) . . ?
C318 N32 K3 108.3(6) . . ?
C413 N41 C407 110.7(9) . . ?
C413 N41 C401 111.3(9) . . ?
C407 N41 C401 110.2(9) . . ?
C413 N41 K4 105.9(6) . . ?
C407 N41 K4 108.6(6) . . ?
C401 N41 K4 110.1(6) . . ?
C406 N42 C418 111.9(9) . . ?
C406 N42 C412 110.5(9) . . ?
C418 N42 C412 110.0(9) . . ?
C406 N42 K4 106.3(6) . . ?
C418 N42 K4 111.8(6) . . ?
C412 N42 K4 106.2(6) . . ?
C513 N51 C501 109.3(9) . . ?
C513 N51 C507 109.6(10) . . ?
C501 N51 C507 109.6(10) . . ?
C513 N51 K5 111.3(7) . . ?
C501 N51 K5 109.6(7) . . ?
C507 N51 K5 107.5(7) . . ?
C512 N52 C518 109.5(8) . . ?
C512 N52 C506 110.5(9) . . ?
C518 N52 C506 111.2(8) . . ?
C512 N52 K5 109.4(6) . . ?
C518 N52 K5 106.1(6) . . ?
C506 N52 K5 110.1(6) . . ?
C601 N61 C607 110.8(9) . . ?
C601 N61 C613 111.6(9) . . ?
C607 N61 C613 109.2(9) . . ?
C601 N61 K6 108.7(6) . . ?
C607 N61 K6 106.1(6) . . ?
C613 N61 K6 110.3(6) . . ?
C612 N62 C606 110.0(9) . . ?
C612 N62 C618 111.5(9) . . ?
C606 N62 C618 110.0(10) . . ?
C612 N62 K6 109.8(7) . . ?
C606 N62 K6 109.8(6) . . ?
C618 N62 K6 105.7(6) . . ?
C103 O11 C102 111.3(9) . . ?
C103 O11 K1 120.7(7) . . ?
C102 O11 K1 116.7(7) . . ?
C105 O12 C104 112.7(9) . . ?
C105 O12 K1 117.8(6) . . ?
C104 O12 K1 113.0(6) . . ?
C108 O13 C109 111.1(8) . . ?
C108 O13 K1 116.1(6) . . ?
C109 O13 K1 114.8(6) . . ?
C110 O14 C111 112.2(8) . . ?
C110 O14 K1 114.5(6) . . ?
C111 O14 K1 118.2(6) . . ?
C114 O15 C115 112.6(10) . . ?
C114 O15 K1 115.6(6) . . ?
C115 O15 K1 114.8(7) . . ?
C116 O16 C117 109.9(9) . . ?
C116 O16 K1 113.4(6) . . ?
C117 O16 K1 119.8(6) . . ?
C202 O21 C203 111.0(9) . . ?
C202 O21 K2 118.7(6) . . ?
C203 O21 K2 111.3(6) . . ?
C204 O22 C205 111.8(9) . . ?
C204 O22 K2 114.4(6) . . ?
C205 O22 K2 116.9(7) . . ?
C208 O23 C209 112.7(9) . . ?
C208 O23 K2 117.0(6) . . ?
C209 O23 K2 113.6(6) . . ?
C210 O24 C211 109.8(9) . . ?
C210 O24 K2 118.1(6) . . ?
C211 O24 K2 122.3(6) . . ?
C214 O25 C215 112.3(8) . . ?
C214 O25 K2 121.8(7) . . ?
C215 O25 K2 116.9(7) . . ?
C216 O26 C217 111.3(8) . . ?
C216 O26 K2 111.2(6) . . ?
C217 O26 K2 115.5(6) . . ?
C302 O31 C303 113.4(10) . . ?
C302 O31 K3 119.2(7) . . ?
C303 O31 K3 117.4(7) . . ?
C304 O32 C305 113.8(10) . . ?
C304 O32 K3 107.5(7) . . ?
C305 O32 K3 114.5(7) . . ?
C308 O33 C309 115.6(9) . . ?
C308 O33 K3 124.8(7) . . ?
C309 O33 K3 119.5(6) . . ?
C310 O34 C311 111.6(9) . . ?
C310 O34 K3 108.7(6) . . ?
C311 O34 K3 107.1(7) . . ?
C315 O35 C314 114.7(9) . . ?
C315 O35 K3 121.4(7) . . ?
C314 O35 K3 123.4(6) . . ?
C317 O36 C316 113.1(9) . . ?
C317 O36 K3 110.7(7) . . ?
C316 O36 K3 107.7(7) . . ?
C403 O41 C402 111.5(9) . . ?
C403 O41 K4 114.8(6) . . ?
C402 O41 K4 115.8(6) . . ?
C404 O42 C405 112.6(8) . . ?
C404 O42 K4 109.3(6) . . ?
C405 O42 K4 115.6(6) . . ?
C409 O43 C408 113.3(9) . . ?
C409 O43 K4 112.1(7) . . ?
C408 O43 K4 105.2(6) . . ?
C411 O44 C410 112.8(9) . . ?
C411 O44 K4 105.0(6) . . ?
C410 O44 K4 114.4(6) . . ?
C415 O45 C414 113.3(8) . . ?
C415 O45 K4 111.3(6) . . ?
C414 O45 K4 120.4(6) . . ?
C417 O46 C416 112.6(8) . . ?
C417 O46 K4 115.9(6) . . ?
C416 O46 K4 110.6(6) . . ?
C502 O51 C503 110.5(8) . . ?
C502 O51 K5 116.8(6) . . ?
C503 O51 K5 114.5(5) . . ?
C505 O52 C504 111.3(8) . . ?
C505 O52 K5 119.1(6) . . ?
C504 O52 K5 109.2(6) . . ?
C509 O53 C508 110.7(9) . . ?
C509 O53 K5 114.3(6) . . ?
C508 O53 K5 118.6(6) . . ?
C510 O54 C511 111.0(8) . . ?
C510 O54 K5 109.6(6) . . ?
C511 O54 K5 110.7(6) . . ?
C514 O55 C515 109.9(9) . . ?
C514 O55 K5 117.0(7) . . ?
C515 O55 K5 112.7(6) . . ?
C517 O56 C516 111.9(9) . . ?
C517 O56 K5 120.5(6) . . ?
C516 O56 K5 115.2(6) . . ?
C602 O61 C603 111.5(9) . . ?
C602 O61 K6 116.7(7) . . ?
C603 O61 K6 118.2(7) . . ?
C604 O62 C605 110.2(10) . . ?
C604 O62 K6 115.0(6) . . ?
C605 O62 K6 120.4(7) . . ?
C608 O63 C609 113.1(9) . . ?
C608 O63 K6 118.4(6) . . ?
C609 O63 K6 115.1(7) . . ?
C611 O64 C610 111.1(8) . . ?
C611 O64 K6 117.4(7) . . ?
C610 O64 K6 117.7(6) . . ?
C615 O65 C614 110.0(8) . . ?
C615 O65 K6 119.3(6) . . ?
C614 O65 K6 117.5(6) . . ?
C617 O66 C616 110.9(8) . . ?
C617 O66 K6 121.2(6) . . ?
C616 O66 K6 116.4(6) . . ?
N11 C101 C102 116.3(10) . . ?
N11 C101 H10K 108.2 . . ?
C102 C101 H10K 108.2 . . ?
N11 C101 H10L 108.2 . . ?
C102 C101 H10L 108.2 . . ?
H10K C101 H10L 107.4 . . ?
O11 C102 C101 109.5(10) . . ?
O11 C102 H10Q 109.8 . . ?
C101 C102 H10Q 109.8 . . ?
O11 C102 H10R 109.8 . . ?
C101 C102 H10R 109.8 . . ?
H10Q C102 H10R 108.2 . . ?
O11 C103 C104 107.8(10) . . ?
O11 C103 H10G 110.2 . . ?
C104 C103 H10G 110.2 . . ?
O11 C103 H10H 110.2 . . ?
C104 C103 H10H 110.2 . . ?
H10G C103 H10H 108.5 . . ?
O12 C104 C103 112.0(10) . . ?
O12 C104 H10M 109.2 . . ?
C103 C104 H10M 109.2 . . ?
O12 C104 H10N 109.2 . . ?
C103 C104 H10N 109.2 . . ?
H10M C104 H10N 107.9 . . ?
O12 C105 C106 111.1(9) . . ?
O12 C105 H10I 109.4 . . ?
C106 C105 H10I 109.4 . . ?
O12 C105 H10J 109.4 . . ?
C106 C105 H10J 109.4 . . ?
H10I C105 H10J 108.0 . . ?
N12 C106 C105 114.8(9) . . ?
N12 C106 H10A 108.6 . . ?
C105 C106 H10A 108.6 . . ?
N12 C106 H10B 108.6 . . ?
C105 C106 H10B 108.6 . . ?
H10A C106 H10B 107.5 . . ?
C108 C107 N11 113.9(10) . . ?
C108 C107 H10O 108.8 . . ?
N11 C107 H10O 108.8 . . ?
C108 C107 H10P 108.8 . . ?
N11 C107 H10P 108.8 . . ?
H10O C107 H10P 107.7 . . ?
O13 C108 C107 109.4(9) . . ?
O13 C108 H10C 109.8 . . ?
C107 C108 H10C 109.8 . . ?
O13 C108 H10D 109.8 . . ?
C107 C108 H10D 109.8 . . ?
H10C C108 H10D 108.3 . . ?
O13 C109 C110 108.3(9) . . ?
O13 C109 H10E 110.0 . . ?
C110 C109 H10E 110.0 . . ?
O13 C109 H10F 110.0 . . ?
C110 C109 H10F 110.0 . . ?
H10E C109 H10F 108.4 . . ?
O14 C110 C109 110.8(8) . . ?
O14 C110 H11A 109.5 . . ?
C109 C110 H11A 109.5 . . ?
O14 C110 H11B 109.5 . . ?
C109 C110 H11B 109.5 . . ?
H11A C110 H11B 108.1 . . ?
O14 C111 C112 108.6(8) . . ?
O14 C111 H11E 110.0 . . ?
C112 C111 H11E 110.0 . . ?
O14 C111 H11F 110.0 . . ?
C112 C111 H11F 110.0 . . ?
H11E C111 H11F 108.3 . . ?
N12 C112 C111 113.7(9) . . ?
N12 C112 H11G 108.8 . . ?
C111 C112 H11G 108.8 . . ?
N12 C112 H11H 108.8 . . ?
C111 C112 H11H 108.8 . . ?
H11G C112 H11H 107.7 . . ?
N11 C113 C114 115.3(10) . . ?
N11 C113 H11O 108.4 . . ?
C114 C113 H11O 108.4 . . ?
N11 C113 H11P 108.4 . . ?
C114 C113 H11P 108.4 . . ?
H11O C113 H11P 107.5 . . ?
O15 C114 C113 108.2(10) . . ?
O15 C114 H11I 110.1 . . ?
C113 C114 H11I 110.1 . . ?
O15 C114 H11J 110.1 . . ?
C113 C114 H11J 110.1 . . ?
H11I C114 H11J 108.4 . . ?
O15 C115 C116 109.5(11) . . ?
O15 C115 H11M 109.8 . . ?
C116 C115 H11M 109.8 . . ?
O15 C115 H11N 109.8 . . ?
C116 C115 H11N 109.8 . . ?
H11M C115 H11N 108.2 . . ?
O16 C116 C115 108.7(10) . . ?
O16 C116 H11Q 110.0 . . ?
C115 C116 H11Q 110.0 . . ?
O16 C116 H11R 110.0 . . ?
C115 C116 H11R 110.0 . . ?
H11Q C116 H11R 108.3 . . ?
O16 C117 C118 107.8(9) . . ?
O16 C117 H11K 110.1 . . ?
C118 C117 H11K 110.1 . . ?
O16 C117 H11L 110.1 . . ?
C118 C117 H11L 110.1 . . ?
H11K C117 H11L 108.5 . . ?
N12 C118 C117 113.7(9) . . ?
N12 C118 H11C 108.8 . . ?
C117 C118 H11C 108.8 . . ?
N12 C118 H11D 108.8 . . ?
C117 C118 H11D 108.8 . . ?
H11C C118 H11D 107.7 . . ?
C202 C201 N21 112.4(9) . . ?
C202 C201 H20E 109.1 . . ?
N21 C201 H20E 109.1 . . ?
C202 C201 H20F 109.1 . . ?
N21 C201 H20F 109.1 . . ?
H20E C201 H20F 107.8 . . ?
O21 C202 C201 111.2(9) . . ?
O21 C202 H20M 109.4 . . ?
C201 C202 H20M 109.4 . . ?
O21 C202 H20N 109.4 . . ?
C201 C202 H20N 109.4 . . ?
H20M C202 H20N 108.0 . . ?
O21 C203 C204 107.8(10) . . ?
O21 C203 H20Q 110.2 . . ?
C204 C203 H20Q 110.2 . . ?
O21 C203 H20R 110.2 . . ?
C204 C203 H20R 110.2 . . ?
H20Q C203 H20R 108.5 . . ?
O22 C204 C203 109.0(10) . . ?
O22 C204 H20G 109.9 . . ?
C203 C204 H20G 109.9 . . ?
O22 C204 H20H 109.9 . . ?
C203 C204 H20H 109.9 . . ?
H20G C204 H20H 108.3 . . ?
O22 C205 C206 110.9(10) . . ?
O22 C205 H20I 109.5 . . ?
C206 C205 H20I 109.5 . . ?
O22 C205 H20J 109.5 . . ?
C206 C205 H20J 109.5 . . ?
H20I C205 H20J 108.1 . . ?
C205 C206 N22 113.3(9) . . ?
C205 C206 H20K 108.9 . . ?
N22 C206 H20K 108.9 . . ?
C205 C206 H20L 108.9 . . ?
N22 C206 H20L 108.9 . . ?
H20K C206 H20L 107.7 . . ?
N21 C207 C208 113.0(9) . . ?
N21 C207 H20A 109.0 . . ?
C208 C207 H20A 109.0 . . ?
N21 C207 H20B 109.0 . . ?
C208 C207 H20B 109.0 . . ?
H20A C207 H20B 107.8 . . ?
O23 C208 C207 111.9(10) . . ?
O23 C208 H20O 109.2 . . ?
C207 C208 H20O 109.2 . . ?
O23 C208 H20P 109.2 . . ?
C207 C208 H20P 109.2 . . ?
H20O C208 H20P 107.9 . . ?
O23 C209 C210 110.3(9) . . ?
O23 C209 H20C 109.6 . . ?
C210 C209 H20C 109.6 . . ?
O23 C209 H20D 109.6 . . ?
C210 C209 H20D 109.6 . . ?
H20C C209 H20D 108.1 . . ?
O24 C210 C209 109.4(9) . . ?
O24 C210 H21G 109.8 . . ?
C209 C210 H21G 109.8 . . ?
O24 C210 H21H 109.8 . . ?
C209 C210 H21H 109.8 . . ?
H21G C210 H21H 108.2 . . ?
O24 C211 C212 108.1(10) . . ?
O24 C211 H21M 110.1 . . ?
C212 C211 H21M 110.1 . . ?
O24 C211 H21N 110.1 . . ?
C212 C211 H21N 110.1 . . ?
H21M C211 H21N 108.4 . . ?
N22 C212 C211 115.7(10) . . ?
N22 C212 H21O 108.3 . . ?
C211 C212 H21O 108.3 . . ?
N22 C212 H21P 108.3 . . ?
C211 C212 H21P 108.3 . . ?
H21O C212 H21P 107.4 . . ?
N21 C213 C214 115.4(9) . . ?
N21 C213 H21I 108.4 . . ?
C214 C213 H21I 108.4 . . ?
N21 C213 H21J 108.4 . . ?
C214 C213 H21J 108.4 . . ?
H21I C213 H21J 107.5 . . ?
O25 C214 C213 108.8(9) . . ?
O25 C214 H21K 109.9 . . ?
C213 C214 H21K 109.9 . . ?
O25 C214 H21L 109.9 . . ?
C213 C214 H21L 109.9 . . ?
H21K C214 H21L 108.3 . . ?
O25 C215 C216 110.0(9) . . ?
O25 C215 H21C 109.7 . . ?
C216 C215 H21C 109.7 . . ?
O25 C215 H21D 109.7 . . ?
C216 C215 H21D 109.7 . . ?
H21C C215 H21D 108.2 . . ?
O26 C216 C215 109.9(9) . . ?
O26 C216 H21Q 109.7 . . ?
C215 C216 H21Q 109.7 . . ?
O26 C216 H21R 109.7 . . ?
C215 C216 H21R 109.7 . . ?
H21Q C216 H21R 108.2 . . ?
O26 C217 C218 109.2(9) . . ?
O26 C217 H21A 109.8 . . ?
C218 C217 H21A 109.8 . . ?
O26 C217 H21B 109.8 . . ?
C218 C217 H21B 109.8 . . ?
H21A C217 H21B 108.3 . . ?
N22 C218 C217 113.6(10) . . ?
N22 C218 H21E 108.9 . . ?
C217 C218 H21E 108.9 . . ?
N22 C218 H21F 108.9 . . ?
C217 C218 H21F 108.9 . . ?
H21E C218 H21F 107.7 . . ?
N31 C301 C302 113.9(10) . . ?
N31 C301 H30I 108.8 . . ?
C302 C301 H30I 108.8 . . ?
N31 C301 H30J 108.8 . . ?
C302 C301 H30J 108.8 . . ?
H30I C301 H30J 107.7 . . ?
O31 C302 C301 110.2(10) . . ?
O31 C302 H30G 109.6 . . ?
C301 C302 H30G 109.6 . . ?
O31 C302 H30H 109.6 . . ?
C301 C302 H30H 109.6 . . ?
H30G C302 H30H 108.1 . . ?
O31 C303 C304 108.3(10) . . ?
O31 C303 H30M 110.0 . . ?
C304 C303 H30M 110.0 . . ?
O31 C303 H30N 110.0 . . ?
C304 C303 H30N 110.0 . . ?
H30M C303 H30N 108.4 . . ?
O32 C304 C303 108.6(11) . . ?
O32 C304 K3 49.9(6) . . ?
C303 C304 K3 86.2(7) . . ?
O32 C304 H30Q 110.0 . . ?
C303 C304 H30Q 110.0 . . ?
K3 C304 H30Q 77.3 . . ?
O32 C304 H30R 110.0 . . ?
C303 C304 H30R 110.0 . . ?
K3 C304 H30R 158.6 . . ?
H30Q C304 H30R 108.3 . . ?
O32 C305 C306 112.6(10) . . ?
O32 C305 H30O 109.1 . . ?
C306 C305 H30O 109.1 . . ?
O32 C305 H30P 109.1 . . ?
C306 C305 H30P 109.1 . . ?
H30O C305 H30P 107.8 . . ?
N32 C306 C305 114.8(10) . . ?
N32 C306 H30K 108.6 . . ?
C305 C306 H30K 108.6 . . ?
N32 C306 H30L 108.6 . . ?
C305 C306 H30L 108.6 . . ?
H30K C306 H30L 107.5 . . ?
N31 C307 C308 113.2(10) . . ?
N31 C307 H30E 108.9 . . ?
C308 C307 H30E 108.9 . . ?
N31 C307 H30F 108.9 . . ?
C308 C307 H30F 108.9 . . ?
H30E C307 H30F 107.7 . . ?
O33 C308 C307 109.7(10) . . ?
O33 C308 H30A 109.7 . . ?
C307 C308 H30A 109.7 . . ?
O33 C308 H30B 109.7 . . ?
C307 C308 H30B 109.7 . . ?
H30A C308 H30B 108.2 . . ?
O33 C309 C310 109.4(10) . . ?
O33 C309 H30C 109.8 . . ?
C310 C309 H30C 109.8 . . ?
O33 C309 H30D 109.8 . . ?
C310 C309 H30D 109.8 . . ?
H30C C309 H30D 108.2 . . ?
O34 C310 C309 108.5(10) . . ?
O34 C310 K3 49.0(5) . . ?
C309 C310 K3 83.6(7) . . ?
O34 C310 H31Q 110.0 . . ?
C309 C310 H31Q 110.0 . . ?
K3 C310 H31Q 158.8 . . ?
O34 C310 H31R 110.0 . . ?
C309 C310 H31R 110.0 . . ?
K3 C310 H31R 80.6 . . ?
H31Q C310 H31R 108.4 . . ?
O34 C311 C312 109.2(10) . . ?
O34 C311 K3 50.0(5) . . ?
C312 C311 K3 83.8(6) . . ?
O34 C311 H31M 109.8 . . ?
C312 C311 H31M 109.8 . . ?
K3 C311 H31M 79.8 . . ?
O34 C311 H31N 109.8 . . ?
C312 C311 H31N 109.8 . . ?
K3 C311 H31N 159.5 . . ?
H31M C311 H31N 108.3 . . ?
N32 C312 C311 113.1(10) . . ?
N32 C312 H31I 109.0 . . ?
C311 C312 H31I 109.0 . . ?
N32 C312 H31J 109.0 . . ?
C311 C312 H31J 109.0 . . ?
H31I C312 H31J 107.8 . . ?
N31 C313 C314 113.3(10) . . ?
N31 C313 K3 52.5(5) . . ?
C314 C313 K3 84.4(6) . . ?
N31 C313 H31E 108.9 . . ?
C314 C313 H31E 108.9 . . ?
K3 C313 H31E 161.2 . . ?
N31 C313 H31F 108.9 . . ?
C314 C313 H31F 108.9 . . ?
K3 C313 H31F 79.1 . . ?
H31E C313 H31F 107.7 . . ?
O35 C314 C313 109.2(9) . . ?
O35 C314 H31C 109.8 . . ?
C313 C314 H31C 109.8 . . ?
O35 C314 H31D 109.8 . . ?
C313 C314 H31D 109.8 . . ?
H31C C314 H31D 108.3 . . ?
O35 C315 C316 108.8(10) . . ?
O35 C315 H31A 109.9 . . ?
C316 C315 H31A 109.9 . . ?
O35 C315 H31B 109.9 . . ?
C316 C315 H31B 109.9 . . ?
H31A C315 H31B 108.3 . . ?
O36 C316 C315 108.8(10) . . ?
O36 C316 K3 49.3(5) . . ?
C315 C316 K3 83.5(7) . . ?
O36 C316 H31O 109.9 . . ?
C315 C316 H31O 109.9 . . ?
K3 C316 H31O 159.0 . . ?
O36 C316 H31P 109.9 . . ?
C315 C316 H31P 109.9 . . ?
K3 C316 H31P 80.6 . . ?
H31O C316 H31P 108.3 . . ?
O36 C317 C318 109.3(9) . . ?
O36 C317 H31K 109.8 . . ?
C318 C317 H31K 109.8 . . ?
O36 C317 H31L 109.8 . . ?
C318 C317 H31L 109.8 . . ?
H31K C317 H31L 108.3 . . ?
C317 C318 N32 112.9(10) . . ?
C317 C318 H31G 109.0 . . ?
N32 C318 H31G 109.0 . . ?
C317 C318 H31H 109.0 . . ?
N32 C318 H31H 109.0 . . ?
H31G C318 H31H 107.8 . . ?
C402 C401 N41 113.7(9) . . ?
C402 C401 H40I 108.8 . . ?
N41 C401 H40I 108.8 . . ?
C402 C401 H40J 108.8 . . ?
N41 C401 H40J 108.8 . . ?
H40I C401 H40J 107.7 . . ?
O41 C402 C401 107.7(10) . . ?
O41 C402 H40G 110.2 . . ?
C401 C402 H40G 110.2 . . ?
O41 C402 H40H 110.2 . . ?
C401 C402 H40H 110.2 . . ?
H40G C402 H40H 108.5 . . ?
O41 C403 C404 109.7(9) . . ?
O41 C403 H40A 109.7 . . ?
C404 C403 H40A 109.7 . . ?
O41 C403 H40B 109.7 . . ?
C404 C403 H40B 109.7 . . ?
H40A C403 H40B 108.2 . . ?
O42 C404 C403 109.4(9) . . ?
O42 C404 K4 48.8(5) . . ?
C403 C404 K4 81.5(6) . . ?
O42 C404 H40C 109.8 . . ?
C403 C404 H40C 109.8 . . ?
K4 C404 H40C 158.6 . . ?
O42 C404 H40D 109.8 . . ?
C403 C404 H40D 109.8 . . ?
K4 C404 H40D 83.5 . . ?
H40C C404 H40D 108.2 . . ?
O42 C405 C406 110.3(9) . . ?
O42 C405 H40E 109.6 . . ?
C406 C405 H40E 109.6 . . ?
O42 C405 H40F 109.6 . . ?
C406 C405 H40F 109.6 . . ?
H40E C405 H40F 108.1 . . ?
N42 C406 C405 113.6(9) . . ?
N42 C406 H40K 108.9 . . ?
C405 C406 H40K 108.9 . . ?
N42 C406 H40L 108.9 . . ?
C405 C406 H40L 108.9 . . ?
H40K C406 H40L 107.7 . . ?
N41 C407 C408 112.6(9) . . ?
N41 C407 H40M 109.1 . . ?
C408 C407 H40M 109.1 . . ?
N41 C407 H40N 109.1 . . ?
C408 C407 H40N 109.1 . . ?
H40M C407 H40N 107.8 . . ?
O43 C408 C407 109.5(10) . . ?
O43 C408 K4 51.8(5) . . ?
C407 C408 K4 87.3(7) . . ?
O43 C408 H40O 109.8 . . ?
C407 C408 H40O 109.8 . . ?
K4 C408 H40O 75.0 . . ?
O43 C408 H40P 109.8 . . ?
C407 C408 H40P 109.8 . . ?
K4 C408 H40P 159.4 . . ?
H40O C408 H40P 108.2 . . ?
O43 C409 C410 114.9(10) . . ?
O43 C409 H40Q 108.5 . . ?
C410 C409 H40Q 108.5 . . ?
O43 C409 H40R 108.5 . . ?
C410 C409 H40R 108.5 . . ?
H40Q C409 H40R 107.5 . . ?
O44 C410 C409 114.0(10) . . ?
O44 C410 H41Q 108.8 . . ?
C409 C410 H41Q 108.8 . . ?
O44 C410 H41R 108.8 . . ?
C409 C410 H41R 108.8 . . ?
H41Q C410 H41R 107.6 . . ?
O44 C411 C412 109.5(11) . . ?
O44 C411 K4 51.7(5) . . ?
C412 C411 K4 88.2(6) . . ?
O44 C411 H41O 109.8 . . ?
C412 C411 H41O 109.8 . . ?
K4 C411 H41O 74.3 . . ?
O44 C411 H41P 109.8 . . ?
C412 C411 H41P 109.8 . . ?
K4 C411 H41P 158.8 . . ?
H41O C411 H41P 108.2 . . ?
C411 C412 N42 113.5(9) . . ?
C411 C412 H41A 108.9 . . ?
N42 C412 H41A 108.9 . . ?
C411 C412 H41B 108.9 . . ?
N42 C412 H41B 108.9 . . ?
H41A C412 H41B 107.7 . . ?
N41 C413 C414 114.1(9) . . ?
N41 C413 H41E 108.7 . . ?
C414 C413 H41E 108.7 . . ?
N41 C413 H41F 108.7 . . ?
C414 C413 H41F 108.7 . . ?
H41E C413 H41F 107.6 . . ?
O45 C414 C413 109.7(8) . . ?
O45 C414 H41M 109.7 . . ?
C413 C414 H41M 109.7 . . ?
O45 C414 H41N 109.7 . . ?
C413 C414 H41N 109.7 . . ?
H41M C414 H41N 108.2 . . ?
O45 C415 C416 109.9(9) . . ?
O45 C415 K4 46.5(5) . . ?
C416 C415 K4 81.7(6) . . ?
O45 C415 H41C 109.7 . . ?
C416 C415 H41C 109.7 . . ?
K4 C415 H41C 156.1 . . ?
O45 C415 H41D 109.7 . . ?
C416 C415 H41D 109.7 . . ?
K4 C415 H41D 86.4 . . ?
H41C C415 H41D 108.2 . . ?
O46 C416 C415 109.0(9) . . ?
O46 C416 H41K 109.9 . . ?
C415 C416 H41K 109.9 . . ?
O46 C416 H41L 109.9 . . ?
C415 C416 H41L 109.9 . . ?
H41K C416 H41L 108.3 . . ?
O46 C417 C418 108.4(9) . . ?
O46 C417 H41I 110.0 . . ?
C418 C417 H41I 110.0 . . ?
O46 C417 H41J 110.0 . . ?
C418 C417 H41J 110.0 . . ?
H41I C417 H41J 108.4 . . ?
N42 C418 C417 112.8(9) . . ?
N42 C418 H41G 109.0 . . ?
C417 C418 H41G 109.0 . . ?
N42 C418 H41H 109.0 . . ?
C417 C418 H41H 109.0 . . ?
H41G C418 H41H 107.8 . . ?
N51 C501 C502 112.9(9) . . ?
N51 C501 H50A 109.0 . . ?
C502 C501 H50A 109.0 . . ?
N51 C501 H50B 109.0 . . ?
C502 C501 H50B 109.0 . . ?
H50A C501 H50B 107.8 . . ?
O51 C502 C501 107.7(9) . . ?
O51 C502 H50E 110.2 . . ?
C501 C502 H50E 110.2 . . ?
O51 C502 H50F 110.2 . . ?
C501 C502 H50F 110.2 . . ?
H50E C502 H50F 108.5 . . ?
O51 C503 C504 108.0(8) . . ?
O51 C503 H50K 110.1 . . ?
C504 C503 H50K 110.1 . . ?
O51 C503 H50L 110.1 . . ?
C504 C503 H50L 110.1 . . ?
H50K C503 H50L 108.4 . . ?
O52 C504 C503 109.1(8) . . ?
O52 C504 H50C 109.9 . . ?
C503 C504 H50C 109.9 . . ?
O52 C504 H50D 109.9 . . ?
C503 C504 H50D 109.9 . . ?
H50C C504 H50D 108.3 . . ?
O52 C505 C506 110.8(9) . . ?
O52 C505 H50G 109.5 . . ?
C506 C505 H50G 109.5 . . ?
O52 C505 H50H 109.5 . . ?
C506 C505 H50H 109.5 . . ?
H50G C505 H50H 108.1 . . ?
N52 C506 C505 112.0(9) . . ?
N52 C506 H50I 109.2 . . ?
C505 C506 H50I 109.2 . . ?
N52 C506 H50J 109.2 . . ?
C505 C506 H50J 109.2 . . ?
H50I C506 H50J 107.9 . . ?
N51 C507 C508 112.7(10) . . ?
N51 C507 H50O 109.1 . . ?
C508 C507 H50O 109.1 . . ?
N51 C507 H50P 109.1 . . ?
C508 C507 H50P 109.1 . . ?
H50O C507 H50P 107.8 . . ?
O53 C508 C507 109.3(10) . . ?
O53 C508 H50Q 109.8 . . ?
C507 C508 H50Q 109.8 . . ?
O53 C508 H50R 109.8 . . ?
C507 C508 H50R 109.8 . . ?
H50Q C508 H50R 108.3 . . ?
O53 C509 C510 107.5(10) . . ?
O53 C509 H50M 110.2 . . ?
C510 C509 H50M 110.2 . . ?
O53 C509 H50N 110.2 . . ?
C510 C509 H50N 110.2 . . ?
H50M C509 H50N 108.5 . . ?
O54 C510 C509 108.7(9) . . ?
O54 C510 H51Q 109.9 . . ?
C509 C510 H51Q 109.9 . . ?
O54 C510 H51R 109.9 . . ?
C509 C510 H51R 109.9 . . ?
H51Q C510 H51R 108.3 . . ?
O54 C511 C512 108.8(8) . . ?
O54 C511 H51A 109.9 . . ?
C512 C511 H51A 109.9 . . ?
O54 C511 H51B 109.9 . . ?
C512 C511 H51B 109.9 . . ?
H51A C511 H51B 108.3 . . ?
N52 C512 C511 113.2(9) . . ?
N52 C512 H51C 108.9 . . ?
C511 C512 H51C 108.9 . . ?
N52 C512 H51D 108.9 . . ?
C511 C512 H51D 108.9 . . ?
H51C C512 H51D 107.7 . . ?
N51 C513 C514 113.7(10) . . ?
N51 C513 H51O 108.8 . . ?
C514 C513 H51O 108.8 . . ?
N51 C513 H51P 108.8 . . ?
C514 C513 H51P 108.8 . . ?
H51O C513 H51P 107.7 . . ?
O55 C514 C513 108.5(10) . . ?
O55 C514 H51M 110.0 . . ?
C513 C514 H51M 110.0 . . ?
O55 C514 H51N 110.0 . . ?
C513 C514 H51N 110.0 . . ?
H51M C514 H51N 108.4 . . ?
O55 C515 C516 109.7(9) . . ?
O55 C515 H51K 109.7 . . ?
C516 C515 H51K 109.7 . . ?
O55 C515 H51L 109.7 . . ?
C516 C515 H51L 109.7 . . ?
H51K C515 H51L 108.2 . . ?
O56 C516 C515 108.5(10) . . ?
O56 C516 H51I 110.0 . . ?
C515 C516 H51I 110.0 . . ?
O56 C516 H51J 110.0 . . ?
C515 C516 H51J 110.0 . . ?
H51I C516 H51J 108.4 . . ?
O56 C517 C518 108.5(9) . . ?
O56 C517 H51E 110.0 . . ?
C518 C517 H51E 110.0 . . ?
O56 C517 H51F 110.0 . . ?
C518 C517 H51F 110.0 . . ?
H51E C517 H51F 108.4 . . ?
N52 C518 C517 113.8(9) . . ?
N52 C518 H51G 108.8 . . ?
C517 C518 H51G 108.8 . . ?
N52 C518 H51H 108.8 . . ?
C517 C518 H51H 108.8 . . ?
H51G C518 H51H 107.7 . . ?
N61 C601 C602 115.3(9) . . ?
N61 C601 H60O 108.5 . . ?
C602 C601 H60O 108.5 . . ?
N61 C601 H60P 108.5 . . ?
C602 C601 H60P 108.5 . . ?
H60O C601 H60P 107.5 . . ?
O61 C602 C601 109.2(10) . . ?
O61 C602 H60K 109.8 . . ?
C601 C602 H60K 109.8 . . ?
O61 C602 H60L 109.8 . . ?
C601 C602 H60L 109.8 . . ?
H60K C602 H60L 108.3 . . ?
O61 C603 C604 109.1(10) . . ?
O61 C603 H60M 109.9 . . ?
C604 C603 H60M 109.9 . . ?
O61 C603 H60N 109.9 . . ?
C604 C603 H60N 109.9 . . ?
H60M C603 H60N 108.3 . . ?
O62 C604 C603 108.8(10) . . ?
O62 C604 H60Q 109.9 . . ?
C603 C604 H60Q 109.9 . . ?
O62 C604 H60R 109.9 . . ?
C603 C604 H60R 109.9 . . ?
H60Q C604 H60R 108.3 . . ?
O62 C605 C606 109.6(10) . . ?
O62 C605 H60I 109.7 . . ?
C606 C605 H60I 109.7 . . ?
O62 C605 H60J 109.7 . . ?
C606 C605 H60J 109.7 . . ?
H60I C605 H60J 108.2 . . ?
N62 C606 C605 113.7(10) . . ?
N62 C606 H60G 108.8 . . ?
C605 C606 H60G 108.8 . . ?
N62 C606 H60H 108.8 . . ?
C605 C606 H60H 108.8 . . ?
H60G C606 H60H 107.7 . . ?
N61 C607 C608 114.4(9) . . ?
N61 C607 H60C 108.7 . . ?
C608 C607 H60C 108.7 . . ?
N61 C607 H60D 108.7 . . ?
C608 C607 H60D 108.7 . . ?
H60C C607 H60D 107.6 . . ?
O63 C608 C607 109.9(9) . . ?
O63 C608 H60A 109.7 . . ?
C607 C608 H60A 109.7 . . ?
O63 C608 H60B 109.7 . . ?
C607 C608 H60B 109.7 . . ?
H60A C608 H60B 108.2 . . ?
O63 C609 C610 111.9(10) . . ?
O63 C609 H60E 109.2 . . ?
C610 C609 H60E 109.2 . . ?
O63 C609 H60F 109.2 . . ?
C610 C609 H60F 109.2 . . ?
H60E C609 H60F 107.9 . . ?
C609 C610 O64 109.1(9) . . ?
C609 C610 H61O 109.9 . . ?
O64 C610 H61O 109.9 . . ?
C609 C610 H61P 109.9 . . ?
O64 C610 H61P 109.9 . . ?
H61O C610 H61P 108.3 . . ?
O64 C611 C612 109.3(9) . . ?
O64 C611 H61K 109.8 . . ?
C612 C611 H61K 109.8 . . ?
O64 C611 H61L 109.8 . . ?
C612 C611 H61L 109.8 . . ?
H61K C611 H61L 108.3 . . ?
N62 C612 C611 113.3(9) . . ?
N62 C612 H61Q 108.9 . . ?
C611 C612 H61Q 108.9 . . ?
N62 C612 H61R 108.9 . . ?
C611 C612 H61R 108.9 . . ?
H61Q C612 H61R 107.7 . . ?
C614 C613 N61 113.3(10) . . ?
C614 C613 H61I 108.9 . . ?
N61 C613 H61I 108.9 . . ?
C614 C613 H61J 108.9 . . ?
N61 C613 H61J 108.9 . . ?
H61I C613 H61J 107.7 . . ?
O65 C614 C613 109.4(9) . . ?
O65 C614 H61E 109.8 . . ?
C613 C614 H61E 109.8 . . ?
O65 C614 H61F 109.8 . . ?
C613 C614 H61F 109.8 . . ?
H61E C614 H61F 108.2 . . ?
O65 C615 C616 110.9(8) . . ?
O65 C615 H61G 109.5 . . ?
C616 C615 H61G 109.5 . . ?
O65 C615 H61H 109.5 . . ?
C616 C615 H61H 109.5 . . ?
H61G C615 H61H 108.0 . . ?
O66 C616 C615 108.5(9) . . ?
O66 C616 H61A 110.0 . . ?
C615 C616 H61A 110.0 . . ?
O66 C616 H61B 110.0 . . ?
C615 C616 H61B 110.0 . . ?
H61A C616 H61B 108.4 . . ?
O66 C617 C618 110.0(9) . . ?
O66 C617 H61C 109.7 . . ?
C618 C617 H61C 109.7 . . ?
O66 C617 H61D 109.7 . . ?
C618 C617 H61D 109.7 . . ?
H61C C617 H61D 108.2 . . ?
N62 C618 C617 112.9(10) . . ?
N62 C618 H61M 109.0 . . ?
C617 C618 H61M 109.0 . . ?
N62 C618 H61N 109.0 . . ?
C617 C618 H61N 109.0 . . ?
H61M C618 H61N 107.8 . . ?
C2S C1S H1S1 109.5 . . ?
C2S C1S H1S2 109.5 . . ?
H1S1 C1S H1S2 109.5 . . ?
C2S C1S H1S3 109.5 . . ?
H1S1 C1S H1S3 109.5 . . ?
H1S2 C1S H1S3 109.5 . . ?
C3S C2S C7S 117.3(14) . . ?
C3S C2S C1S 120.6(14) . . ?
C7S C2S C1S 122.0(13) . . ?
C4S C3S C2S 120.1(14) . . ?
C4S C3S H3S 120.0 . . ?
C2S C3S H3S 120.0 . . ?
C3S C4S C5S 121.6(16) . . ?
C3S C4S H4S 119.2 . . ?
C5S C4S H4S 119.2 . . ?
C6S C5S C4S 118.1(16) . . ?
C6S C5S H5S 120.9 . . ?
C4S C5S H5S 120.9 . . ?
C5S C6S C7S 121.1(13) . . ?
C5S C6S H6S 119.5 . . ?
C7S C6S H6S 119.5 . . ?
C6S C7S C2S 121.7(11) . . ?
C6S C7S H7S 119.1 . . ?
C2S C7S H7S 119.1 . . ?
C1E N1E H1E2 109.5 . . ?
C1E N1E H1E3 109.5 . . ?
H1E2 N1E H1E3 109.5 . . ?
C2E N2E H2E4 109.5 . . ?
C2E N2E H2E5 109.8 . . ?
H2E4 N2E H2E5 109.5 . . ?
N1E C1E C2E 115.3 . . ?
N1E C1E H1E4 108.4 . . ?
C2E C1E H1E4 108.4 . . ?
N1E C1E H1E5 108.4 . . ?
C2E C1E H1E5 108.5 . . ?
H1E4 C1E H1E5 107.5 . . ?
N2E C2E C1E 108.2 . . ?
N2E C2E H2E1 110.1 . . ?
C1E C2E H2E1 110.1 . . ?
N2E C2E H2E2 110.1 . . ?
C1E C2E H2E2 110.1 . . ?
H2E1 C2E H2E2 108.4 . . ?
C1R N1R H1R1 109.5 . . ?
C1R N1R H1R2 109.5 . . ?
H1R1 N1R H1R2 109.5 . . ?
C1R N1R H1R3 109.5 . . ?
H1R1 N1R H1R3 109.5 . . ?
H1R2 N1R H1R3 109.5 . . ?
C2R N2R H2R1 109.5 . . ?
C2R N2R H2R2 109.5 . . ?
H2R1 N2R H2R2 109.5 . . ?
C2R N2R H2R3 109.5 . . ?
H2R1 N2R H2R3 109.5 . . ?
H2R2 N2R H2R3 109.5 . . ?
C2R C1R N1R 109(2) . . ?
C2R C1R H1R4 109.8 . . ?
N1R C1R H1R4 109.9 . . ?
C2R C1R H1R5 109.8 . . ?
N1R C1R H1R5 109.9 . . ?
H1R4 C1R H1R5 108.3 . . ?
C1R C2R N2R 94.7(18) . . ?
C1R C2R H2R4 112.8 . . ?
N2R C2R H2R4 112.8 . . ?
C1R C2R H2R5 112.8 . . ?
N2R C2R H2R5 112.8 . . ?
H2R4 C2R H2R5 110.2 . . ?

loop_
_geom_bond_atom_site_label_1
_geom_bond_atom_site_label_2
_geom_bond_distance
_geom_bond_site_symmetry_2
_geom_bond_publ_flag
Cd1 C1 2.183(11) . ?
Cd1 Pb6 2.9337(9) . ?
Cd1 Pb9 2.9520(9) . ?
Cd1 Pb7 2.9872(9) . ?
Cd1 Pb8 3.0045(9) . ?
Pb1 Pb2 3.0515(6) . ?
Pb1 Pb4 3.0724(5) . ?
Pb1 Pb3 3.0753(6) . ?
Pb1 Pb5 3.0813(6) . ?
Pb2 Pb6 3.0491(6) . ?
Pb2 Pb9 3.0798(6) . ?
Pb2 Pb5 3.4120(6) . ?
Pb2 Pb3 3.4410(6) . ?
Pb3 Pb6 3.0697(6) . ?
Pb3 Pb7 3.0715(6) . ?
Pb3 Pb4 3.3223(6) . ?
Pb4 Pb8 3.0743(6) . ?
Pb4 Pb7 3.1141(6) . ?
Pb4 Pb5 3.3002(5) . ?
Pb5 Pb9 3.0479(6) . ?
Pb5 Pb8 3.0695(5) . ?
Pb6 Pb7 3.3220(5) . ?
Pb6 Pb9 3.3910(6) . ?
Pb7 Pb8 3.2489(5) . ?
Pb8 Pb9 3.3028(5) . ?
C1 C2 1.408(16) . ?
C1 C6 1.416(16) . ?
C2 C3 1.382(16) . ?
C2 H2 0.9500 . ?
C3 C4 1.365(18) . ?
C3 H3 0.9500 . ?
C4 C5 1.383(19) . ?
C4 H4 0.9500 . ?
C5 C6 1.378(16) . ?
C5 H5 0.9500 . ?
C6 H6 0.9500 . ?
Cd1A C1A 2.192(10) . ?
Cd1A Pb8A 2.9544(10) . ?
Cd1A Pb7A 2.9559(9) . ?
Cd1A Pb6A 2.9751(10) . ?
Cd1A Pb9A 2.9772(9) . ?
Pb1A Pb4A 3.0488(6) . ?
Pb1A Pb3A 3.0554(6) . ?
Pb1A Pb5A 3.0673(6) . ?
Pb1A Pb2A 3.0841(6) . ?
Pb2A Pb9A 3.0731(6) . ?
Pb2A Pb6A 3.0882(6) . ?
Pb2A Pb3A 3.3106(5) . ?
Pb2A Pb5A 3.3328(6) . ?
Pb3A Pb7A 3.0592(6) . ?
Pb3A Pb6A 3.0705(6) . ?
Pb3A Pb4A 3.3536(6) . ?
Pb4A Pb8A 3.0631(6) . ?
Pb4A Pb7A 3.0665(6) . ?
Pb4A Pb5A 3.3866(6) . ?
Pb5A Pb9A 3.0620(6) . ?
Pb5A Pb8A 3.0807(6) . ?
Pb6A Pb7A 3.3045(5) . ?
Pb6A Pb9A 3.3266(6) . ?
Pb7A Pb8A 3.4055(6) . ?
Pb8A Pb9A 3.3462(5) . ?
C1A C2A 1.389(14) . ?
C1A C6A 1.429(15) . ?
C2A C3A 1.403(15) . ?
C2A H2A 0.9500 . ?
C3A C4A 1.371(16) . ?
C3A H3A 0.9500 . ?
C4A C5A 1.357(16) . ?
C4A H4A 0.9500 . ?
C5A C6A 1.375(15) . ?
C5A H5A 0.9500 . ?
C6A H6A 0.9500 . ?
K1 O16 2.795(8) . ?
K1 O11 2.811(8) . ?
K1 O15 2.812(8) . ?
K1 O13 2.829(7) . ?
K1 O12 2.846(7) . ?
K1 O14 2.897(7) . ?
K1 N11 2.964(10) . ?
K1 N12 3.012(9) . ?
K2 O25 2.780(7) . ?
K2 O24 2.784(8) . ?
K2 O22 2.813(7) . ?
K2 O21 2.832(7) . ?
K2 O26 2.838(7) . ?
K2 O23 2.840(7) . ?
K2 N21 3.018(9) . ?
K2 N22 3.024(9) . ?
K3 O35 2.712(8) . ?
K3 O33 2.759(8) . ?
K3 O32 2.775(9) . ?
K3 O31 2.780(8) . ?
K3 O36 2.785(8) . ?
K3 O34 2.817(8) . ?
K3 N31 2.889(9) . ?
K3 N32 2.913(8) . ?
K3 C304 3.459(14) . ?
K3 C316 3.501(12) . ?
K3 C311 3.517(12) . ?
K3 C313 3.534(11) . ?
K4 O45 2.713(8) . ?
K4 O44 2.793(7) . ?
K4 O46 2.814(7) . ?
K4 O42 2.814(7) . ?
K4 O41 2.816(7) . ?
K4 O43 2.860(8) . ?
K4 N42 3.002(9) . ?
K4 N41 3.020(9) . ?
K4 C411 3.439(11) . ?
K4 C415 3.481(12) . ?
K4 C408 3.515(12) . ?
K4 C404 3.530(11) . ?
K5 O53 2.772(8) . ?
K5 O56 2.780(8) . ?
K5 O51 2.800(7) . ?
K5 O52 2.842(7) . ?
K5 O55 2.853(8) . ?
K5 O54 2.885(7) . ?
K5 N51 3.050(10) . ?
K5 N52 3.057(9) . ?
K6 O66 2.767(7) . ?
K6 O65 2.792(7) . ?
K6 O64 2.793(7) . ?
K6 O63 2.796(8) . ?
K6 O61 2.814(8) . ?
K6 O62 2.841(7) . ?
K6 N62 2.860(9) . ?
K6 N61 2.867(9) . ?
N11 C113 1.437(14) . ?
N11 C107 1.476(15) . ?
N11 C101 1.487(15) . ?
N12 C112 1.468(14) . ?
N12 C118 1.474(13) . ?
N12 C106 1.479(13) . ?
N21 C213 1.464(14) . ?
N21 C207 1.477(14) . ?
N21 C201 1.486(12) . ?
N22 C218 1.453(14) . ?
N22 C212 1.457(15) . ?
N22 C206 1.497(13) . ?
N31 C313 1.456(15) . ?
N31 C307 1.473(15) . ?
N31 C301 1.476(14) . ?
N32 C306 1.459(15) . ?
N32 C312 1.463(15) . ?
N32 C318 1.495(14) . ?
N41 C413 1.461(14) . ?
N41 C407 1.467(14) . ?
N41 C401 1.492(13) . ?
N42 C406 1.459(14) . ?
N42 C418 1.459(14) . ?
N42 C412 1.485(14) . ?
N51 C513 1.462(15) . ?
N51 C501 1.467(14) . ?
N51 C507 1.472(14) . ?
N52 C512 1.458(13) . ?
N52 C518 1.473(13) . ?
N52 C506 1.486(13) . ?
N61 C601 1.461(14) . ?
N61 C607 1.486(14) . ?
N61 C613 1.502(14) . ?
N62 C612 1.442(14) . ?
N62 C606 1.486(14) . ?
N62 C618 1.488(14) . ?
O11 C103 1.407(14) . ?
O11 C102 1.435(16) . ?
O12 C105 1.420(14) . ?
O12 C104 1.434(13) . ?
O13 C108 1.433(13) . ?
O13 C109 1.450(12) . ?
O14 C110 1.415(12) . ?
O14 C111 1.420(13) . ?
O15 C114 1.436(14) . ?
O15 C115 1.436(14) . ?
O16 C116 1.439(13) . ?
O16 C117 1.444(14) . ?
O21 C202 1.417(14) . ?
O21 C203 1.442(13) . ?
O22 C204 1.425(13) . ?
O22 C205 1.428(14) . ?
O23 C208 1.416(14) . ?
O23 C209 1.428(14) . ?
O24 C210 1.420(13) . ?
O24 C211 1.421(15) . ?
O25 C214 1.432(14) . ?
O25 C215 1.448(13) . ?
O26 C216 1.425(14) . ?
O26 C217 1.449(12) . ?
O31 C302 1.409(13) . ?
O31 C303 1.454(14) . ?
O32 C304 1.394(16) . ?
O32 C305 1.441(13) . ?
O33 C308 1.416(12) . ?
O33 C309 1.426(13) . ?
O34 C310 1.415(13) . ?
O34 C311 1.436(14) . ?
O35 C315 1.404(14) . ?
O35 C314 1.438(12) . ?
O36 C317 1.417(13) . ?
O36 C316 1.438(14) . ?
O41 C403 1.394(13) . ?
O41 C402 1.445(13) . ?
O42 C404 1.395(12) . ?
O42 C405 1.407(12) . ?
O43 C409 1.423(13) . ?
O43 C408 1.426(15) . ?
O44 C411 1.411(15) . ?
O44 C410 1.423(14) . ?
O45 C415 1.407(13) . ?
O45 C414 1.415(12) . ?
O46 C417 1.416(13) . ?
O46 C416 1.432(13) . ?
O51 C502 1.433(13) . ?
O51 C503 1.436(12) . ?
O52 C505 1.399(12) . ?
O52 C504 1.436(11) . ?
O53 C509 1.414(14) . ?
O53 C508 1.436(14) . ?
O54 C510 1.421(13) . ?
O54 C511 1.424(13) . ?
O55 C514 1.405(15) . ?
O55 C515 1.421(13) . ?
O56 C517 1.408(14) . ?
O56 C516 1.448(13) . ?
O61 C602 1.417(14) . ?
O61 C603 1.423(14) . ?
O62 C604 1.404(14) . ?
O62 C605 1.422(14) . ?
O63 C608 1.419(13) . ?
O63 C609 1.420(13) . ?
O64 C611 1.413(13) . ?
O64 C610 1.451(14) . ?
O65 C615 1.403(12) . ?
O65 C614 1.431(12) . ?
O66 C617 1.403(12) . ?
O66 C616 1.432(13) . ?
C101 C102 1.491(17) . ?
C101 H10K 0.9900 . ?
C101 H10L 0.9900 . ?
C102 H10Q 0.9900 . ?
C102 H10R 0.9900 . ?
C103 C104 1.465(18) . ?
C103 H10G 0.9900 . ?
C103 H10H 0.9900 . ?
C104 H10M 0.9900 . ?
C104 H10N 0.9900 . ?
C105 C106 1.485(17) . ?
C105 H10I 0.9900 . ?
C105 H10J 0.9900 . ?
C106 H10A 0.9900 . ?
C106 H10B 0.9900 . ?
C107 C108 1.472(16) . ?
C107 H10O 0.9900 . ?
C107 H10P 0.9900 . ?
C108 H10C 0.9900 . ?
C108 H10D 0.9900 . ?
C109 C110 1.484(15) . ?
C109 H10E 0.9900 . ?
C109 H10F 0.9900 . ?
C110 H11A 0.9900 . ?
C110 H11B 0.9900 . ?
C111 C112 1.519(15) . ?
C111 H11E 0.9900 . ?
C111 H11F 0.9900 . ?
C112 H11G 0.9900 . ?
C112 H11H 0.9900 . ?
C113 C114 1.481(17) . ?
C113 H11O 0.9900 . ?
C113 H11P 0.9900 . ?
C114 H11I 0.9900 . ?
C114 H11J 0.9900 . ?
C115 C116 1.475(18) . ?
C115 H11M 0.9900 . ?
C115 H11N 0.9900 . ?
C116 H11Q 0.9900 . ?
C116 H11R 0.9900 . ?
C117 C118 1.503(16) . ?
C117 H11K 0.9900 . ?
C117 H11L 0.9900 . ?
C118 H11C 0.9900 . ?
C118 H11D 0.9900 . ?
C201 C202 1.485(15) . ?
C201 H20E 0.9900 . ?
C201 H20F 0.9900 . ?
C202 H20M 0.9900 . ?
C202 H20N 0.9900 . ?
C203 C204 1.510(18) . ?
C203 H20Q 0.9900 . ?
C203 H20R 0.9900 . ?
C204 H20G 0.9900 . ?
C204 H20H 0.9900 . ?
C205 C206 1.464(17) . ?
C205 H20I 0.9900 . ?
C205 H20J 0.9900 . ?
C206 H20K 0.9900 . ?
C206 H20L 0.9900 . ?
C207 C208 1.489(18) . ?
C207 H20A 0.9900 . ?
C207 H20B 0.9900 . ?
C208 H20O 0.9900 . ?
C208 H20P 0.9900 . ?
C209 C210 1.487(17) . ?
C209 H20C 0.9900 . ?
C209 H20D 0.9900 . ?
C210 H21G 0.9900 . ?
C210 H21H 0.9900 . ?
C211 C212 1.531(17) . ?
C211 H21M 0.9900 . ?
C211 H21N 0.9900 . ?
C212 H21O 0.9900 . ?
C212 H21P 0.9900 . ?
C213 C214 1.513(16) . ?
C213 H21I 0.9900 . ?
C213 H21J 0.9900 . ?
C214 H21K 0.9900 . ?
C214 H21L 0.9900 . ?
C215 C216 1.450(17) . ?
C215 H21C 0.9900 . ?
C215 H21D 0.9900 . ?
C216 H21Q 0.9900 . ?
C216 H21R 0.9900 . ?
C217 C218 1.493(16) . ?
C217 H21A 0.9900 . ?
C217 H21B 0.9900 . ?
C218 H21E 0.9900 . ?
C218 H21F 0.9900 . ?
C301 C302 1.496(17) . ?
C301 H30I 0.9900 . ?
C301 H30J 0.9900 . ?
C302 H30G 0.9900 . ?
C302 H30H 0.9900 . ?
C303 C304 1.510(18) . ?
C303 H30M 0.9900 . ?
C303 H30N 0.9900 . ?
C304 H30Q 0.9900 . ?
C304 H30R 0.9900 . ?
C305 C306 1.517(17) . ?
C305 H30O 0.9900 . ?
C305 H30P 0.9900 . ?
C306 H30K 0.9900 . ?
C306 H30L 0.9900 . ?
C307 C308 1.473(17) . ?
C307 H30E 0.9900 . ?
C307 H30F 0.9900 . ?
C308 H30A 0.9900 . ?
C308 H30B 0.9900 . ?
C309 C310 1.481(16) . ?
C309 H30C 0.9900 . ?
C309 H30D 0.9900 . ?
C310 H31Q 0.9900 . ?
C310 H31R 0.9900 . ?
C311 C312 1.475(17) . ?
C311 H31M 0.9900 . ?
C311 H31N 0.9900 . ?
C312 H31I 0.9900 . ?
C312 H31J 0.9900 . ?
C313 C314 1.510(16) . ?
C313 H31E 0.9900 . ?
C313 H31F 0.9900 . ?
C314 H31C 0.9900 . ?
C314 H31D 0.9900 . ?
C315 C316 1.487(17) . ?
C315 H31A 0.9900 . ?
C315 H31B 0.9900 . ?
C316 H31O 0.9900 . ?
C316 H31P 0.9900 . ?
C317 C318 1.490(17) . ?
C317 H31K 0.9900 . ?
C317 H31L 0.9900 . ?
C318 H31G 0.9900 . ?
C318 H31H 0.9900 . ?
C401 C402 1.492(17) . ?
C401 H40I 0.9900 . ?
C401 H40J 0.9900 . ?
C402 H40G 0.9900 . ?
C402 H40H 0.9900 . ?
C403 C404 1.515(16) . ?
C403 H40A 0.9900 . ?
C403 H40B 0.9900 . ?
C404 H40C 0.9900 . ?
C404 H40D 0.9900 . ?
C405 C406 1.492(16) . ?
C405 H40E 0.9900 . ?
C405 H40F 0.9900 . ?
C406 H40K 0.9900 . ?
C406 H40L 0.9900 . ?
C407 C408 1.497(16) . ?
C407 H40M 0.9900 . ?
C407 H40N 0.9900 . ?
C408 H40O 0.9900 . ?
C408 H40P 0.9900 . ?
C409 C410 1.453(17) . ?
C409 H40Q 0.9900 . ?
C409 H40R 0.9900 . ?
C410 H41Q 0.9900 . ?
C410 H41R 0.9900 . ?
C411 C412 1.479(16) . ?
C411 H41O 0.9900 . ?
C411 H41P 0.9900 . ?
C412 H41A 0.9900 . ?
C412 H41B 0.9900 . ?
C413 C414 1.502(15) . ?
C413 H41E 0.9900 . ?
C413 H41F 0.9900 . ?
C414 H41M 0.9900 . ?
C414 H41N 0.9900 . ?
C415 C416 1.472(16) . ?
C415 H41C 0.9900 . ?
C415 H41D 0.9900 . ?
C416 H41K 0.9900 . ?
C416 H41L 0.9900 . ?
C417 C418 1.507(16) . ?
C417 H41I 0.9900 . ?
C417 H41J 0.9900 . ?
C418 H41G 0.9900 . ?
C418 H41H 0.9900 . ?
C501 C502 1.505(16) . ?
C501 H50A 0.9900 . ?
C501 H50B 0.9900 . ?
C502 H50E 0.9900 . ?
C502 H50F 0.9900 . ?
C503 C504 1.505(15) . ?
C503 H50K 0.9900 . ?
C503 H50L 0.9900 . ?
C504 H50C 0.9900 . ?
C504 H50D 0.9900 . ?
C505 C506 1.512(14) . ?
C505 H50G 0.9900 . ?
C505 H50H 0.9900 . ?
C506 H50I 0.9900 . ?
C506 H50J 0.9900 . ?
C507 C508 1.515(18) . ?
C507 H50O 0.9900 . ?
C507 H50P 0.9900 . ?
C508 H50Q 0.9900 . ?
C508 H50R 0.9900 . ?
C509 C510 1.510(18) . ?
C509 H50M 0.9900 . ?
C509 H50N 0.9900 . ?
C510 H51Q 0.9900 . ?
C510 H51R 0.9900 . ?
C511 C512 1.497(15) . ?
C511 H51A 0.9900 . ?
C511 H51B 0.9900 . ?
C512 H51C 0.9900 . ?
C512 H51D 0.9900 . ?
C513 C514 1.513(17) . ?
C513 H51O 0.9900 . ?
C513 H51P 0.9900 . ?
C514 H51M 0.9900 . ?
C514 H51N 0.9900 . ?
C515 C516 1.503(18) . ?
C515 H51K 0.9900 . ?
C515 H51L 0.9900 . ?
C516 H51I 0.9900 . ?
C516 H51J 0.9900 . ?
C517 C518 1.507(15) . ?
C517 H51E 0.9900 . ?
C517 H51F 0.9900 . ?
C518 H51G 0.9900 . ?
C518 H51H 0.9900 . ?
C601 C602 1.497(17) . ?
C601 H60O 0.9900 . ?
C601 H60P 0.9900 . ?
C602 H60K 0.9900 . ?
C602 H60L 0.9900 . ?
C603 C604 1.513(18) . ?
C603 H60M 0.9900 . ?
C603 H60N 0.9900 . ?
C604 H60Q 0.9900 . ?
C604 H60R 0.9900 . ?
C605 C606 1.491(19) . ?
C605 H60I 0.9900 . ?
C605 H60J 0.9900 . ?
C606 H60G 0.9900 . ?
C606 H60H 0.9900 . ?
C607 C608 1.505(17) . ?
C607 H60C 0.9900 . ?
C607 H60D 0.9900 . ?
C608 H60A 0.9900 . ?
C608 H60B 0.9900 . ?
C609 C610 1.435(18) . ?
C609 H60E 0.9900 . ?
C609 H60F 0.9900 . ?
C610 H61O 0.9900 . ?
C610 H61P 0.9900 . ?
C611 C612 1.530(17) . ?
C611 H61K 0.9900 . ?
C611 H61L 0.9900 . ?
C612 H61Q 0.9900 . ?
C612 H61R 0.9900 . ?
C613 C614 1.488(16) . ?
C613 H61I 0.9900 . ?
C613 H61J 0.9900 . ?
C614 H61E 0.9900 . ?
C614 H61F 0.9900 . ?
C615 C616 1.528(15) . ?
C615 H61G 0.9900 . ?
C615 H61H 0.9900 . ?
C616 H61A 0.9900 . ?
C616 H61B 0.9900 . ?
C617 C618 1.498(16) . ?
C617 H61C 0.9900 . ?
C617 H61D 0.9900 . ?
C618 H61M 0.9900 . ?
C618 H61N 0.9900 . ?
C1S C2S 1.50(2) . ?
C1S H1S1 0.9800 . ?
C1S H1S2 0.9800 . ?
C1S H1S3 0.9800 . ?
C2S C3S 1.40(2) . ?
C2S C7S 1.398(15) . ?
C3S C4S 1.37(2) . ?
C3S H3S 0.9500 . ?
C4S C5S 1.41(2) . ?
C4S H4S 0.9500 . ?
C5S C6S 1.35(2) . ?
C5S H5S 0.9500 . ?
C6S C7S 1.381(15) . ?
C6S H6S 0.9500 . ?
C7S H7S 0.9500 . ?
N1E C1E 1.4703 . ?
N1E H1E2 0.9100 . ?
N1E H1E3 0.9100 . ?
N2E C2E 1.386 . ?
N2E H2E4 0.9100 . ?
N2E H2E5 0.9100 . ?
C1E C2E 1.52 . ?
C1E H1E4 0.9900 . ?
C1E H1E5 0.9900 . ?
C2E H2E1 0.9900 . ?
C2E H2E2 0.9900 . ?
N1R C1R 1.568 . ?
N1R H1R1 0.9100 . ?
N1R H1R2 0.9100 . ?
N1R H1R3 0.9100 . ?
N2R C2R 1.570 . ?
N2R H2R1 0.9100 . ?
N2R H2R2 0.9100 . ?
N2R H2R3 0.9100 . ?
C1R C2R 1.552 . ?
C1R H1R4 0.9900 . ?
C1R H1R5 0.9900 . ?
C2R H2R4 0.9900 . ?
C2R H2R5 0.9900 . ?
